data_4119356
loop_
_publ_author_name
'Imogen A. Riddell'
'Yana R. Hristova'
'Jack K. Clegg'
'Christopher S. Wood'
'Boris Breiner'
'Jonathan R. Nitschke'

_publ_section_title
;
 Five Discrete Multinuclear Metal-Organic Assemblies from One Ligand:
 Deciphering the Effects of Different Templates
;
_journal_name_full 'Journal of the American Chemical Society'
_journal_page_first 2723
_journal_page_last 2733
_journal_paper_doi 10.1021/ja311285b
_journal_volume 135
_journal_year 2013
_chemical_formula_moiety
;
C390 H310 N60 Ni10, Cl, 19(Cl O4), 4(C2 H3 N), 8(C4 H10 O)
;
_chemical_formula_sum 'C430 H422 Cl20 N64 Ni10 O84'
_chemical_formula_weight 9126.42
_chemical_name_systematic
; 
 ? 
;
_space_group_IT_number 13
_symmetry_cell_setting monoclinic
_symmetry_Int_Tables_number 13
_symmetry_space_group_name_Hall '-P 2yac'
_symmetry_space_group_name_H-M 'P 1 2/n 1'
_atom_sites_solution_hydrogens geom
_atom_sites_solution_primary direct
_atom_sites_solution_secondary difmap
_audit_creation_method SHELXL-97
_cell_angle_alpha 90.00
_cell_angle_beta 97.353(6)
_cell_angle_gamma 90.00
_cell_formula_units_Z 2
_cell_length_a 21.568(8)
_cell_length_b 30.857(11)
_cell_length_c 34.260(12)
_cell_measurement_reflns_used 14245
_cell_measurement_temperature 100(2)
_cell_measurement_theta_max 59.5
_cell_measurement_theta_min 12.2
_cell_volume 22613(14)
_computing_cell_refinement
;
CrystalClear-SM Expert 2.0 r5 (Rigaku, 2010)
;
_computing_data_collection
;
CrystalClear-SM Expert 2.0 r5 (Rigaku, 2010)
;
_computing_data_reduction
;
CrystalClear-SM Expert 2.0 r5 (Rigaku, 2010)
;
_computing_molecular_graphics
;ORTEP-3 (Farrugia, 1997)
WINGX-32 (Farrugia, 1999) 
;
_computing_publication_material 'enCIFer 1.1 (CCDC, 2005)'
_computing_structure_refinement 'SHELXH-97 (Sheldrick, 1997)'
_computing_structure_solution 'SUPERFLIP (Palatinus & Chapuis, 2007)'
_diffrn_ambient_temperature 100(2)
_diffrn_detector_area_resol_mean 22.2222
_diffrn_measured_fraction_theta_full 0.966
_diffrn_measured_fraction_theta_max 0.966
_diffrn_measurement_device
;
AFC11 (Right): Eulerian 3 circle
;
_diffrn_measurement_device_type
;
Rigaku Saturn944+ (2x2 bin mode) CCD
;
_diffrn_measurement_method \w-scans
_diffrn_radiation_monochromator 'Confocal Mirrors'
_diffrn_radiation_type CuK\a
_diffrn_radiation_wavelength 1.54187
_diffrn_reflns_av_R_equivalents 0.1271
_diffrn_reflns_av_sigmaI/netI 0.0891
_diffrn_reflns_limit_h_max 23
_diffrn_reflns_limit_h_min -21
_diffrn_reflns_limit_k_max 33
_diffrn_reflns_limit_k_min -33
_diffrn_reflns_limit_l_max 27
_diffrn_reflns_limit_l_min -37
_diffrn_reflns_number 178848
_diffrn_reflns_theta_full 59.86
_diffrn_reflns_theta_max 59.86
_diffrn_reflns_theta_min 1.43
_diffrn_source 'Rotating Anode'
_exptl_absorpt_coefficient_mu 2.193
_exptl_absorpt_correction_T_max 1.000
_exptl_absorpt_correction_T_min 0.437
_exptl_absorpt_correction_type multi-scan
_exptl_absorpt_process_details 'CrystalClear-SM Expert 2.0 r5 (Rigaku, 2010)'
_exptl_crystal_colour Orange
_exptl_crystal_density_diffrn 1.340
_exptl_crystal_description Plate
_exptl_crystal_F_000 9484
_exptl_crystal_size_max 0.12
_exptl_crystal_size_mid 0.10
_exptl_crystal_size_min 0.03
_platon_squeeze_details
;
included as diethyl ether solvent
;
_refine_diff_density_max 0.812
_refine_diff_density_min -0.500
_refine_diff_density_rms 0.094
_refine_ls_extinction_method none
_refine_ls_goodness_of_fit_ref 0.957
_refine_ls_hydrogen_treatment constr
_refine_ls_matrix_type full
_refine_ls_number_parameters 1868
_refine_ls_number_reflns 32315
_refine_ls_number_restraints 87
_refine_ls_restrained_S_all 0.963
_refine_ls_R_factor_all 0.2399
_refine_ls_R_factor_gt 0.1497
_refine_ls_shift/su_max 0.001
_refine_ls_shift/su_mean 0.000
_refine_ls_structure_factor_coef Fsqd
_refine_ls_weighting_details 'calc w=1/[\s^2^(Fo^2^)+(0.1500P)^2^+50.0000P] where P=(Fo^2^+2Fc^2^)/3'
_refine_ls_weighting_scheme calc
_refine_ls_wR_factor_gt 0.3666
_refine_ls_wR_factor_ref 0.4101
_reflns_number_gt 11938
_reflns_number_total 32315
_reflns_threshold_expression >2sigma(I)
_cod_data_source_file ja311285b_si_001_07.cif
_cod_data_source_block NiClO4barreltoludine
_cod_original_cell_volume 22614(14)
_cod_database_code 4119356

loop_
_symmetry_equiv_pos_as_xyz
'x, y, z'
'-x+1/2, y, -z+1/2'
'-x, -y, -z'
'x-1/2, -y, z-1/2'

loop_
_atom_site_label
_atom_site_type_symbol
_atom_site_fract_x
_atom_site_fract_y
_atom_site_fract_z
_atom_site_U_iso_or_equiv
_atom_site_adp_type
_atom_site_occupancy
_atom_site_symmetry_multiplicity
_atom_site_calc_flag
_atom_site_refinement_flags
C1 C 0.4725(6) 0.4394(5) 0.2420(3) 0.245(3) Uani 1 1 d G
C2 C 0.4849(6) 0.3957(4) 0.2487(4) 0.245(3) Uani 1 1 d G
H2 H 0.5111 0.3805 0.2331 0.293 Uiso 1 1 calc R
C3 C 0.4588(6) 0.3740(3) 0.2783(4) 0.245(3) Uani 1 1 d G
H3 H 0.4673 0.3441 0.2829 0.293 Uiso 1 1 calc R
C4 C 0.4204(6) 0.3961(4) 0.3012(3) 0.245(3) Uani 1 1 d GD
C5 C 0.4080(6) 0.4399(4) 0.2945(4) 0.245(3) Uani 1 1 d G
H5 H 0.3818 0.4550 0.3101 0.293 Uiso 1 1 calc R
C6 C 0.4341(6) 0.4615(3) 0.2649(4) 0.245(3) Uani 1 1 d G
H6 H 0.4256 0.4915 0.2603 0.293 Uiso 1 1 calc R
C7 C 0.3931(9) 0.3754(6) 0.3349(5) 0.245(3) Uani 1 1 d D
H7A H 0.4040 0.3446 0.3362 0.367 Uiso 0.50 1 calc PR
H7B H 0.3476 0.3786 0.3309 0.367 Uiso 0.50 1 calc PR
H7C H 0.4101 0.3896 0.3596 0.367 Uiso 0.50 1 calc PR
H7D H 0.3704 0.3973 0.3482 0.367 Uiso 0.50 1 calc PR
H7E H 0.4269 0.3633 0.3536 0.367 Uiso 0.50 1 calc PR
H7F H 0.3644 0.3522 0.3249 0.367 Uiso 0.50 1 calc PR
C8 C 0.5093(6) 0.4413(5) 0.1802(5) 0.145(4) Uani 1 1 d .
H8 H 0.4920 0.4134 0.1739 0.174 Uiso 1 1 calc R
C9 C 0.5453(6) 0.4653(5) 0.1530(5) 0.142(4) Uani 1 1 d .
C10 C 0.6008(6) 0.5249(4) 0.1383(4) 0.127(4) Uani 1 1 d .
H10 H 0.6158 0.5533 0.1450 0.152 Uiso 1 1 calc R
C11 C 0.6153(6) 0.5075(5) 0.1040(4) 0.123(3) Uani 1 1 d .
C13 C 0.5568(7) 0.4450(5) 0.1176(5) 0.152(4) Uani 1 1 d .
H13 H 0.5406 0.4170 0.1106 0.182 Uiso 1 1 calc R
C14 C 0.6524(6) 0.5325(5) 0.0764(3) 0.130(4) Uani 1 1 d .
C15 C 0.6434(6) 0.5752(4) 0.0667(3) 0.117(3) Uani 1 1 d .
H15 H 0.6122 0.5907 0.0782 0.141 Uiso 1 1 calc R
C16 C 0.7240(7) 0.5751(5) 0.0280(4) 0.141(4) Uani 1 1 d .
C17 C 0.7388(6) 0.5322(5) 0.0381(4) 0.137(4) Uani 1 1 d .
H17 H 0.7738 0.5188 0.0289 0.164 Uiso 1 1 calc R
C18 C 0.7022(7) 0.5087(4) 0.0619(3) 0.139(4) Uani 1 1 d .
H18 H 0.7098 0.4790 0.0681 0.166 Uiso 1 1 calc R
C19 C 0.7607(6) 0.6026(5) 0.0047(4) 0.135(4) Uani 1 1 d .
H19 H 0.7939 0.5903 -0.0073 0.162 Uiso 1 1 calc R
C20 C 0.7840(4) 0.6686(4) -0.0241(3) 0.138(4) Uani 1 1 d G
C21 C 0.7938(5) 0.6551(3) -0.0615(4) 0.160(5) Uani 1 1 d G
H21 H 0.7815 0.6268 -0.0703 0.191 Uiso 1 1 calc R
C22 C 0.8215(5) 0.6829(5) -0.0860(3) 0.181(6) Uani 1 1 d G
H22 H 0.8282 0.6736 -0.1116 0.217 Uiso 1 1 calc R
C23 C 0.8394(5) 0.7243(4) -0.0732(4) 0.196(7) Uani 1 1 d G
C24 C 0.8296(5) 0.7379(3) -0.0358(4) 0.169(5) Uani 1 1 d G
H24 H 0.8419 0.7662 -0.0270 0.202 Uiso 1 1 calc R
C25 C 0.8019(5) 0.7100(4) -0.0112(3) 0.152(4) Uani 1 1 d G
H25 H 0.7952 0.7193 0.0144 0.183 Uiso 1 1 calc R
C26 C 0.8698(10) 0.7566(6) -0.1011(6) 0.253(9) Uani 1 1 d .
H26A H 0.8732 0.7423 -0.1263 0.380 Uiso 0.50 1 calc PR
H26B H 0.9114 0.7651 -0.0887 0.380 Uiso 0.50 1 calc PR
H26C H 0.8434 0.7824 -0.1057 0.380 Uiso 0.50 1 calc PR
H26D H 0.8788 0.7843 -0.0875 0.380 Uiso 0.50 1 calc PR
H26E H 0.8406 0.7615 -0.1251 0.380 Uiso 0.50 1 calc PR
H26F H 0.9086 0.7441 -0.1081 0.380 Uiso 0.50 1 calc PR
C27 C 0.6676(4) 0.4439(3) 0.2161(2) 0.1674(19) Uani 1 1 d G
C28 C 0.7030(4) 0.4657(2) 0.1912(3) 0.1674(19) Uani 1 1 d G
H28 H 0.7056 0.4964 0.1920 0.201 Uiso 1 1 calc R
C29 C 0.7347(4) 0.4425(3) 0.1651(2) 0.1674(19) Uani 1 1 d G
H29 H 0.7590 0.4574 0.1481 0.201 Uiso 1 1 calc R
C30 C 0.7310(4) 0.3975(3) 0.1639(2) 0.1674(19) Uani 1 1 d G
C31 C 0.6955(4) 0.3757(2) 0.1888(3) 0.1674(19) Uani 1 1 d G
H31 H 0.6930 0.3450 0.1881 0.201 Uiso 1 1 calc R
C32 C 0.6638(4) 0.3989(3) 0.2149(2) 0.1674(19) Uani 1 1 d G
H32 H 0.6396 0.3840 0.2319 0.201 Uiso 1 1 calc R
C33 C 0.7692(6) 0.3706(4) 0.1367(4) 0.1674(19) Uani 1 1 d .
H33A H 0.7622 0.3397 0.1406 0.251 Uiso 0.50 1 calc PR
H33B H 0.8138 0.3772 0.1431 0.251 Uiso 0.50 1 calc PR
H33C H 0.7556 0.3782 0.1091 0.251 Uiso 0.50 1 calc PR
H33D H 0.7922 0.3904 0.1213 0.251 Uiso 0.50 1 calc PR
H33E H 0.7406 0.3529 0.1188 0.251 Uiso 0.50 1 calc PR
H33F H 0.7988 0.3518 0.1528 0.251 Uiso 0.50 1 calc PR
C34 C 0.6275(6) 0.4556(4) 0.2763(4) 0.130(4) Uani 1 1 d .
H34 H 0.6475 0.4295 0.2856 0.155 Uiso 1 1 calc R
C35 C 0.5907(6) 0.4807(5) 0.3020(5) 0.131(4) Uani 1 1 d .
C36 C 0.5285(5) 0.5403(4) 0.3054(4) 0.121(3) Uani 1 1 d .
H36 H 0.5090 0.5655 0.2936 0.145 Uiso 1 1 calc R
C38 C 0.5521(6) 0.4948(4) 0.3634(3) 0.124(4) Uani 1 1 d .
H38 H 0.5474 0.4873 0.3897 0.149 Uiso 1 1 calc R
C39 C 0.5870(6) 0.4697(4) 0.3418(4) 0.133(4) Uani 1 1 d .
H39 H 0.6087 0.4452 0.3534 0.159 Uiso 1 1 calc R
C40 C 0.4861(5) 0.5614(4) 0.3671(3) 0.115(3) Uani 1 1 d .
C41 C 0.4928(5) 0.6054(4) 0.3651(3) 0.117(3) Uani 1 1 d .
H41 H 0.5207 0.6166 0.3483 0.141 Uiso 1 1 calc R
C42 C 0.4228(5) 0.6181(5) 0.4107(3) 0.123(3) Uani 1 1 d .
C43 C 0.4149(6) 0.5742(6) 0.4137(4) 0.151(5) Uani 1 1 d .
H43 H 0.3872 0.5634 0.4309 0.181 Uiso 1 1 calc R
C44 C 0.4459(7) 0.5455(4) 0.3924(4) 0.143(4) Uani 1 1 d .
H44 H 0.4400 0.5151 0.3950 0.171 Uiso 1 1 calc R
C45 C 0.3914(6) 0.6510(5) 0.4328(4) 0.150(4) Uani 1 1 d .
H45 H 0.3622 0.6422 0.4499 0.179 Uiso 1 1 calc R
C46 C 0.3765(7) 0.7231(3) 0.4539(3) 0.241(3) Uani 1 1 d G
C47 C 0.3590(7) 0.7632(4) 0.4377(3) 0.241(3) Uani 1 1 d G
H47 H 0.3560 0.7674 0.4100 0.289 Uiso 1 1 calc R
C48 C 0.3459(6) 0.7973(3) 0.4619(4) 0.241(3) Uani 1 1 d G
H48 H 0.3339 0.8247 0.4509 0.289 Uiso 1 1 calc R
C49 C 0.3502(6) 0.7911(3) 0.5024(3) 0.241(3) Uani 1 1 d GD
C50 C 0.3677(7) 0.7510(4) 0.5186(2) 0.241(3) Uani 1 1 d G
H50 H 0.3707 0.7468 0.5463 0.289 Uiso 1 1 calc R
C51 C 0.3809(6) 0.7170(3) 0.4944(4) 0.241(3) Uani 1 1 d G
H51 H 0.3928 0.6895 0.5054 0.289 Uiso 1 1 calc R
C52 C 0.3474(9) 0.8302(4) 0.5296(4) 0.241(3) Uani 1 1 d D
H52A H 0.3329 0.8557 0.5139 0.362 Uiso 0.50 1 calc PR
H52B H 0.3891 0.8359 0.5436 0.362 Uiso 0.50 1 calc PR
H52C H 0.3183 0.8241 0.5486 0.362 Uiso 0.50 1 calc PR
H52D H 0.3607 0.8215 0.5568 0.362 Uiso 0.50 1 calc PR
H52E H 0.3045 0.8412 0.5271 0.362 Uiso 0.50 1 calc PR
H52F H 0.3753 0.8530 0.5221 0.362 Uiso 0.50 1 calc PR
C53 C 0.4291(5) 0.5700(7) 0.2082(6) 0.306(5) Uani 1 1 d G
C54 C 0.3966(9) 0.5397(5) 0.1835(5) 0.306(5) Uani 1 1 d G
H54 H 0.4186 0.5172 0.1723 0.367 Uiso 1 1 calc R
C55 C 0.3319(8) 0.5424(5) 0.1751(5) 0.306(5) Uani 1 1 d G
H55 H 0.3098 0.5217 0.1581 0.367 Uiso 1 1 calc R
C56 C 0.2997(5) 0.5754(7) 0.1914(6) 0.306(5) Uani 1 1 d G
C57 C 0.3322(9) 0.6057(5) 0.2162(5) 0.306(5) Uani 1 1 d G
H57 H 0.3102 0.6282 0.2274 0.367 Uiso 1 1 calc R
C58 C 0.3969(8) 0.6030(6) 0.2246(5) 0.306(5) Uani 1 1 d G
H58 H 0.4191 0.6237 0.2415 0.367 Uiso 1 1 calc R
C59 C 0.2228(9) 0.5741(8) 0.1806(8) 0.306(5) Uani 1 1 d .
H59A H 0.2110 0.5499 0.1627 0.459 Uiso 0.50 1 calc PR
H59B H 0.2083 0.6013 0.1679 0.459 Uiso 0.50 1 calc PR
H59C H 0.2036 0.5703 0.2048 0.459 Uiso 0.50 1 calc PR
H59D H 0.2043 0.5978 0.1942 0.459 Uiso 0.50 1 calc PR
H59E H 0.2070 0.5463 0.1890 0.459 Uiso 0.50 1 calc PR
H59F H 0.2117 0.5774 0.1521 0.459 Uiso 0.50 1 calc PR
C60 C 0.5189(8) 0.6017(7) 0.2089(4) 0.170(6) Uani 1 1 d .
H60 H 0.4937 0.6266 0.2025 0.204 Uiso 1 1 calc R
C61 C 0.5863(9) 0.6049(5) 0.2177(4) 0.141(5) Uani 1 1 d .
C62 C 0.6826(7) 0.5719(4) 0.2423(3) 0.122(4) Uani 1 1 d .
H62 H 0.7035 0.5458 0.2509 0.146 Uiso 1 1 calc R
C63 C 0.7174(5) 0.6094(4) 0.2430(3) 0.113(3) Uani 1 1 d .
C64 C 0.6815(7) 0.6473(4) 0.2288(3) 0.133(4) Uani 1 1 d .
H64 H 0.7016 0.6746 0.2282 0.159 Uiso 1 1 calc R
C65 C 0.6171(7) 0.6438(6) 0.2160(4) 0.151(5) Uani 1 1 d .
H65 H 0.5944 0.6687 0.2060 0.182 Uiso 1 1 calc R
C66 C 0.6098(7) 0.5939(6) -0.0490(5) 0.147(4) Uani 1 1 d .
C67 C 0.5672(9) 0.5672(8) -0.0286(5) 0.187(6) Uani 1 1 d .
H67 H 0.5499 0.5796 -0.0070 0.224 Uiso 1 1 calc R
C68 C 0.5513(9) 0.5254(8) -0.0389(5) 0.173(6) Uani 1 1 d .
H68 H 0.5222 0.5097 -0.0257 0.208 Uiso 1 1 calc R
C69 C 0.5764(10) 0.5082(7) -0.0665(9) 0.197(7) Uani 1 1 d .
C71 C 0.6320(8) 0.5741(6) -0.0795(6) 0.189(7) Uani 1 1 d .
H71 H 0.6575 0.5902 -0.0950 0.227 Uiso 1 1 calc R
C72 C 0.5598(9) 0.4592(6) -0.0804(6) 0.241(8) Uani 1 1 d .
H72A H 0.5823 0.4518 -0.1026 0.361 Uiso 0.50 1 calc PR
H72B H 0.5147 0.4567 -0.0886 0.361 Uiso 0.50 1 calc PR
H72C H 0.5722 0.4393 -0.0585 0.361 Uiso 0.50 1 calc PR
H72D H 0.5305 0.4467 -0.0639 0.361 Uiso 0.50 1 calc PR
H72E H 0.5981 0.4418 -0.0779 0.361 Uiso 0.50 1 calc PR
H72F H 0.5406 0.4592 -0.1079 0.361 Uiso 0.50 1 calc PR
C73 C 0.6265(7) 0.6654(7) -0.0653(5) 0.169(6) Uani 1 1 d .
H73 H 0.6165 0.6584 -0.0924 0.203 Uiso 1 1 calc R
C74 C 0.6470(7) 0.7087(6) -0.0530(5) 0.149(4) Uani 1 1 d .
C75 C 0.6737(6) 0.7571(5) -0.0017(4) 0.137(4) Uani 1 1 d .
H75 H 0.6808 0.7626 0.0257 0.164 Uiso 1 1 calc R
C76 C 0.6814(7) 0.7906(6) -0.0287(5) 0.153(5) Uani 1 1 d .
C77 C 0.6724(8) 0.7832(6) -0.0677(6) 0.186(6) Uani 1 1 d .
H77 H 0.6775 0.8058 -0.0858 0.223 Uiso 1 1 calc R
C78 C 0.6551(8) 0.7407(7) -0.0812(5) 0.174(5) Uani 1 1 d .
H78 H 0.6492 0.7341 -0.1085 0.209 Uiso 1 1 calc R
C79 C 0.7014(9) 0.8325(5) -0.0109(4) 0.149(5) Uani 1 1 d .
C80 C 0.6733(5) 0.8517(5) 0.0188(4) 0.121(3) Uani 1 1 d .
H80 H 0.6426 0.8355 0.0301 0.145 Uiso 1 1 calc R
C81 C 0.7355(7) 0.9136(5) 0.0184(4) 0.131(4) Uani 1 1 d .
C82 C 0.7655(7) 0.8989(5) -0.0109(5) 0.166(6) Uani 1 1 d .
H82 H 0.7975 0.9154 -0.0205 0.199 Uiso 1 1 calc R
C83 C 0.7480(7) 0.8587(7) -0.0265(4) 0.153(5) Uani 1 1 d .
H83 H 0.7671 0.8481 -0.0481 0.183 Uiso 1 1 calc R
C84 C 0.7462(6) 0.9562(5) 0.0375(4) 0.135(4) Uani 1 1 d .
H84 H 0.7753 0.9754 0.0281 0.162 Uiso 1 1 calc R
C85 C 0.7295(4) 1.0100(3) 0.0828(4) 0.137(4) Uani 1 1 d G
C86 C 0.7345(5) 1.0467(5) 0.0599(3) 0.170(5) Uani 1 1 d G
H86 H 0.7323 1.0441 0.0321 0.204 Uiso 1 1 calc R
C87 C 0.7428(5) 1.0872(4) 0.0777(5) 0.189(6) Uani 1 1 d G
H87 H 0.7462 1.1123 0.0620 0.227 Uiso 1 1 calc R
C88 C 0.7460(4) 1.0910(3) 0.1183(5) 0.172(5) Uani 1 1 d G
C89 C 0.7410(4) 1.0542(5) 0.1412(3) 0.153(5) Uani 1 1 d G
H89 H 0.7432 1.0568 0.1690 0.184 Uiso 1 1 calc R
C90 C 0.7328(4) 1.0138(4) 0.1235(4) 0.131(4) Uani 1 1 d G
H90 H 0.7294 0.9887 0.1391 0.157 Uiso 1 1 calc R
C91 C 0.7514(8) 1.1367(5) 0.1382(6) 0.224(7) Uani 1 1 d .
H91A H 0.7544 1.1589 0.1181 0.335 Uiso 0.50 1 calc PR
H91B H 0.7888 1.1376 0.1577 0.335 Uiso 0.50 1 calc PR
H91C H 0.7143 1.1421 0.1513 0.335 Uiso 0.50 1 calc PR
H91D H 0.7506 1.1335 0.1666 0.335 Uiso 0.50 1 calc PR
H91E H 0.7162 1.1548 0.1271 0.335 Uiso 0.50 1 calc PR
H91F H 0.7907 1.1503 0.1334 0.335 Uiso 0.50 1 calc PR
C92 C 0.5120(7) 0.8657(6) 0.0490(5) 0.318(5) Uani 1 1 d G
C93 C 0.4655(9) 0.8956(4) 0.0361(6) 0.318(5) Uani 1 1 d G
H93 H 0.4664 0.9237 0.0474 0.382 Uiso 1 1 calc R
C94 C 0.4178(7) 0.8842(5) 0.0067(6) 0.318(5) Uani 1 1 d G
H94 H 0.3860 0.9046 -0.0021 0.382 Uiso 1 1 calc R
C95 C 0.4165(7) 0.8430(6) -0.0098(5) 0.318(5) Uani 1 1 d G
C96 C 0.4629(9) 0.8132(4) 0.0030(6) 0.318(5) Uani 1 1 d G
H96 H 0.4620 0.7851 -0.0083 0.382 Uiso 1 1 calc R
C97 C 0.5107(7) 0.8245(5) 0.0324(6) 0.318(5) Uani 1 1 d G
H97 H 0.5424 0.8042 0.0412 0.382 Uiso 1 1 calc R
C98 C 0.3664(10) 0.8259(7) -0.0392(8) 0.318(5) Uani 1 1 d .
H98A H 0.3739 0.7951 -0.0438 0.477 Uiso 0.50 1 calc PR
H98B H 0.3660 0.8419 -0.0640 0.477 Uiso 0.50 1 calc PR
H98C H 0.3259 0.8294 -0.0294 0.477 Uiso 0.50 1 calc PR
H98D H 0.3367 0.8491 -0.0477 0.477 Uiso 0.50 1 calc PR
H98E H 0.3445 0.8024 -0.0275 0.477 Uiso 0.50 1 calc PR
H98F H 0.3846 0.8149 -0.0620 0.477 Uiso 0.50 1 calc PR
C99 C 0.5729(8) 0.8571(6) 0.1054(5) 0.172(6) Uani 1 1 d .
H99 H 0.5426 0.8372 0.1123 0.207 Uiso 1 1 calc R
C100 C 0.6320(9) 0.8629(4) 0.1289(4) 0.140(5) Uani 1 1 d .
C101 C 0.7333(7) 0.8927(3) 0.1398(5) 0.128(4) Uani 1 1 d .
H101 H 0.7620 0.9128 0.1311 0.154 Uiso 1 1 calc R
C102 C 0.7546(7) 0.8678(4) 0.1717(4) 0.119(4) Uani 1 1 d .
C103 C 0.7093(7) 0.8400(4) 0.1858(3) 0.129(4) Uani 1 1 d .
H103 H 0.7189 0.8234 0.2091 0.154 Uiso 1 1 calc R
C104 C 0.6495(6) 0.8386(4) 0.1634(5) 0.140(4) Uani 1 1 d .
H104 H 0.6191 0.8201 0.1722 0.168 Uiso 1 1 calc R
C105 C 0.5943(8) 0.9591(7) -0.0179(6) 0.191(3) Uani 1 1 d .
C106 C 0.5781(7) 0.9193(6) -0.0367(5) 0.191(3) Uani 1 1 d .
H106 H 0.5658 0.8957 -0.0216 0.230 Uiso 1 1 calc R
C107 C 0.5795(7) 0.9138(6) -0.0757(5) 0.191(3) Uani 1 1 d .
H107 H 0.5706 0.8860 -0.0870 0.230 Uiso 1 1 calc R
C108 C 0.5936(7) 0.9476(7) -0.0998(5) 0.191(3) Uani 1 1 d .
C109 C 0.6069(7) 0.9879(6) -0.0829(5) 0.191(3) Uani 1 1 d .
H109 H 0.6147 1.0113 -0.0997 0.230 Uiso 1 1 calc R
C110 C 0.6094(8) 0.9962(6) -0.0427(5) 0.196(6) Uani 1 1 d .
H110 H 0.6202 1.0240 -0.0318 0.235 Uiso 1 1 calc R
C111 C 0.5900(7) 0.9414(5) -0.1425(4) 0.191(3) Uani 1 1 d .
H11A H 0.5796 0.9112 -0.1491 0.287 Uiso 0.50 1 calc PR
H11B H 0.6304 0.9486 -0.1511 0.287 Uiso 0.50 1 calc PR
H11C H 0.5575 0.9604 -0.1559 0.287 Uiso 0.50 1 calc PR
H11D H 0.5988 0.9690 -0.1549 0.287 Uiso 0.50 1 calc PR
H11E H 0.5480 0.9315 -0.1529 0.287 Uiso 0.50 1 calc PR
H11F H 0.6208 0.9197 -0.1481 0.287 Uiso 0.50 1 calc PR
C112 C 0.5764(6) 0.9998(6) 0.0346(4) 0.140(5) Uani 1 1 d .
H112 H 0.5609 1.0214 0.0161 0.168 Uiso 1 1 calc R
C113 C 0.5791(5) 1.0092(5) 0.0754(6) 0.143(5) Uani 1 1 d .
C114 C 0.5988(6) 0.9807(4) 0.1393(5) 0.133(4) Uani 1 1 d .
H114 H 0.6108 0.9565 0.1557 0.160 Uiso 1 1 calc R
C115 C 0.5861(5) 1.0181(5) 0.1567(5) 0.137(4) Uani 1 1 d .
C116 C 0.5690(6) 1.0559(4) 0.1319(6) 0.159(5) Uani 1 1 d .
H116 H 0.5602 1.0834 0.1424 0.191 Uiso 1 1 calc R
C117 C 0.5666(6) 1.0485(6) 0.0918(5) 0.150(5) Uani 1 1 d .
H117 H 0.5555 1.0721 0.0744 0.180 Uiso 1 1 calc R
C118 C 0.5911(7) 1.0245(5) 0.1998(5) 0.139(4) Uani 1 1 d .
C119 C 0.5652(6) 0.9949(4) 0.2246(5) 0.136(4) Uani 1 1 d .
H119 H 0.5445 0.9703 0.2124 0.163 Uiso 1 1 calc R
C120 C 0.6017(7) 1.0308(5) 0.2828(5) 0.142(4) Uani 1 1 d .
C121 C 0.6276(8) 1.0622(5) 0.2614(6) 0.178(6) Uani 1 1 d .
H121 H 0.6494 1.0862 0.2740 0.213 Uiso 1 1 calc R
C122 C 0.6210(7) 1.0577(6) 0.2209(6) 0.161(5) Uani 1 1 d .
H122 H 0.6389 1.0796 0.2064 0.193 Uiso 1 1 calc R
C123 C 0.6046(6) 1.0292(4) 0.3240(5) 0.135(4) Uani 1 1 d .
H123 H 0.6236 1.0527 0.3390 0.162 Uiso 1 1 calc R
C124 C 0.5842(6) 0.9976(5) 0.3830(5) 0.1605(19) Uani 1 1 d .
C125 C 0.5702(6) 1.0381(5) 0.4049(4) 0.1605(19) Uani 1 1 d .
H125 H 0.5612 1.0649 0.3917 0.193 Uiso 1 1 calc R
C126 C 0.5713(6) 1.0342(5) 0.4455(4) 0.1605(19) Uani 1 1 d .
H126 H 0.5633 1.0596 0.4597 0.193 Uiso 1 1 calc R
C127 C 0.5828(6) 0.9967(6) 0.4666(4) 0.1605(19) Uani 1 1 d .
C128 C 0.5997(6) 0.9576(5) 0.4473(4) 0.1605(19) Uani 1 1 d .
H128 H 0.6106 0.9317 0.4615 0.193 Uiso 1 1 calc R
C129 C 0.5994(6) 0.9599(5) 0.4057(4) 0.1605(19) Uani 1 1 d .
H129 H 0.6099 0.9345 0.3924 0.193 Uiso 1 1 calc R
C130 C 0.5842(6) 0.9941(5) 0.5108(4) 0.1605(19) Uani 1 1 d .
H13A H 0.5925 0.9642 0.5195 0.241 Uiso 0.50 1 calc PR
H13B H 0.5438 1.0034 0.5180 0.241 Uiso 0.50 1 calc PR
H13C H 0.6173 1.0130 0.5235 0.241 Uiso 0.50 1 calc PR
H13D H 0.5766 1.0229 0.5212 0.241 Uiso 0.50 1 calc PR
H13E H 0.6253 0.9837 0.5226 0.241 Uiso 0.50 1 calc PR
H13F H 0.5518 0.9740 0.5172 0.241 Uiso 0.50 1 calc PR
C131 C 0.4050(5) 0.9191(6) 0.2399(4) 0.292(5) Uani 1 1 d G
C132 C 0.3856(7) 0.9580(5) 0.2218(5) 0.292(5) Uani 1 1 d G
H132 H 0.4138 0.9817 0.2223 0.351 Uiso 1 1 calc R
C133 C 0.3248(8) 0.9621(5) 0.2029(5) 0.292(5) Uani 1 1 d G
H133 H 0.3115 0.9887 0.1905 0.351 Uiso 1 1 calc R
C134 C 0.2836(5) 0.9274(6) 0.2022(4) 0.292(5) Uani 1 1 d G
C135 C 0.3030(7) 0.8886(5) 0.2204(5) 0.292(5) Uani 1 1 d G
H135 H 0.2749 0.8649 0.2199 0.351 Uiso 1 1 calc R
C136 C 0.3638(8) 0.8844(5) 0.2392(5) 0.292(5) Uani 1 1 d G
H136 H 0.3771 0.8579 0.2516 0.351 Uiso 1 1 calc R
C137 C 0.2210(8) 0.9378(8) 0.1830(7) 0.292(5) Uani 1 1 d .
H13G H 0.1946 0.9119 0.1823 0.438 Uiso 0.50 1 calc PR
H13H H 0.2235 0.9478 0.1561 0.438 Uiso 0.50 1 calc PR
H13I H 0.2028 0.9607 0.1978 0.438 Uiso 0.50 1 calc PR
H13J H 0.2193 0.9684 0.1752 0.438 Uiso 0.50 1 calc PR
H13K H 0.1905 0.9325 0.2013 0.438 Uiso 0.50 1 calc PR
H13L H 0.2111 0.9195 0.1597 0.438 Uiso 0.50 1 calc PR
C138 C 0.4926(6) 0.8855(5) 0.2540(4) 0.146(5) Uani 1 1 d .
H138 H 0.4714 0.8640 0.2375 0.175 Uiso 1 1 calc R
C139 C 0.5583(6) 0.8763(4) 0.2743(3) 0.120(4) Uani 1 1 d .
C140 C 0.6449(7) 0.9061(4) 0.3147(3) 0.114(3) Uani 1 1 d .
H140 H 0.6615 0.9295 0.3308 0.137 Uiso 1 1 calc R
C141 C 0.6828(7) 0.8692(4) 0.3100(3) 0.120(3) Uani 1 1 d .
C142 C 0.6537(7) 0.8354(4) 0.2866(3) 0.123(3) Uani 1 1 d .
H142 H 0.6766 0.8095 0.2838 0.148 Uiso 1 1 calc R
C143 C 0.5926(7) 0.8383(4) 0.2673(4) 0.138(4) Uani 1 1 d .
H143 H 0.5748 0.8160 0.2504 0.165 Uiso 1 1 calc R
C144 C 0.4444(10) 1.0514(5) 0.2912(7) 0.461(9) Uani 1 1 d GD
C145 C 0.4273(12) 1.0489(4) 0.2508(7) 0.461(9) Uani 1 1 d G
H145 H 0.4249 1.0215 0.2380 0.553 Uiso 1 1 calc R
C146 C 0.4139(12) 1.0865(5) 0.2289(5) 0.461(9) Uani 1 1 d GD
H146 H 0.4023 1.0848 0.2013 0.553 Uiso 1 1 calc R
C147 C 0.4175(8) 1.1266(4) 0.2476(5) 0.461(9) Uani 1 1 d GD
C148 C 0.4346(12) 1.1291(5) 0.2880(5) 0.461(9) Uani 1 1 d GD
H148 H 0.4371 1.1565 0.3008 0.553 Uiso 1 1 calc R
C149 C 0.4480(13) 1.0915(7) 0.3099(5) 0.461(9) Uani 1 1 d G
H149 H 0.4596 1.0933 0.3375 0.553 Uiso 1 1 calc R
C150 C 0.4019(15) 1.1678(6) 0.2235(7) 0.461(9) Uani 1 1 d D
H15A H 0.3910 1.1601 0.1957 0.691 Uiso 0.50 1 calc PR
H15B H 0.4383 1.1871 0.2263 0.691 Uiso 0.50 1 calc PR
H15C H 0.3665 1.1825 0.2330 0.691 Uiso 0.50 1 calc PR
H15D H 0.4062 1.1930 0.2410 0.691 Uiso 0.50 1 calc PR
H15E H 0.3589 1.1661 0.2103 0.691 Uiso 0.50 1 calc PR
H15F H 0.4307 1.1707 0.2037 0.691 Uiso 0.50 1 calc PR
C151 C 0.4275(6) 0.9989(5) 0.3402(5) 0.146(5) Uani 1 1 d .
H151 H 0.4007 1.0197 0.3497 0.175 Uiso 1 1 calc R
C152 C 0.4386(6) 0.9582(5) 0.3605(4) 0.124(4) Uani 1 1 d .
C153 C 0.4904(5) 0.8943(5) 0.3665(4) 0.123(3) Uani 1 1 d .
H153 H 0.5167 0.8741 0.3557 0.147 Uiso 1 1 calc R
C154 C 0.4685(7) 0.8812(5) 0.4010(4) 0.137(4) Uani 1 1 d .
C155 C 0.4282(6) 0.9129(5) 0.4156(4) 0.138(4) Uani 1 1 d .
H155 H 0.4115 0.9078 0.4395 0.166 Uiso 1 1 calc R
C156 C 0.4143(6) 0.9497(5) 0.3953(5) 0.133(4) Uani 1 1 d .
H156 H 0.3872 0.9703 0.4050 0.160 Uiso 1 1 calc R
C157 C 0.4875(6) 0.8444(5) 0.4216(5) 0.137(4) Uani 1 1 d .
C158 C 0.4816(5) 0.8037(5) 0.4008(4) 0.135(4) Uani 1 1 d .
H158 H 0.4650 0.8038 0.3737 0.162 Uiso 1 1 calc R
C159 C 0.5182(6) 0.7672(5) 0.4579(5) 0.142(5) Uani 1 1 d .
C160 C 0.5221(6) 0.8052(6) 0.4804(5) 0.142(5) Uani 1 1 d .
H160 H 0.5360 0.8048 0.5079 0.171 Uiso 1 1 calc R
C161 C 0.5057(6) 0.8413(5) 0.4618(5) 0.139(5) Uani 1 1 d .
H161 H 0.5063 0.8671 0.4768 0.167 Uiso 1 1 calc R
C162 C 0.5354(6) 0.7245(7) 0.4759(4) 0.165(6) Uani 1 1 d .
H162 H 0.5479 0.7227 0.5035 0.198 Uiso 1 1 calc R
C163 C 0.5492(5) 0.6460(5) 0.4701(4) 0.124(4) Uani 1 1 d .
C164 C 0.5284(6) 0.6306(6) 0.5047(4) 0.160(5) Uani 1 1 d .
H164 H 0.5044 0.6491 0.5191 0.192 Uiso 1 1 calc R
C165 C 0.5420(7) 0.5889(7) 0.5185(5) 0.172(5) Uani 1 1 d .
H165 H 0.5321 0.5798 0.5435 0.206 Uiso 1 1 calc R
C166 C 0.5715(8) 0.5600(5) 0.4935(6) 0.166(5) Uani 1 1 d .
C167 C 0.5927(6) 0.5739(5) 0.4602(4) 0.133(4) Uani 1 1 d .
H167 H 0.6155 0.5552 0.4452 0.159 Uiso 1 1 calc R
C168 C 0.5799(6) 0.6164(5) 0.4486(4) 0.132(4) Uani 1 1 d .
H168 H 0.5928 0.6259 0.4245 0.159 Uiso 1 1 calc R
C169 C 0.5862(7) 0.5116(5) 0.5110(5) 0.194(6) Uani 1 1 d .
H16A H 0.5685 0.5085 0.5358 0.292 Uiso 0.50 1 calc PR
H16B H 0.6315 0.5071 0.5157 0.292 Uiso 0.50 1 calc PR
H16C H 0.5673 0.4901 0.4920 0.292 Uiso 0.50 1 calc PR
H16D H 0.6097 0.4953 0.4932 0.292 Uiso 0.50 1 calc PR
H16E H 0.5468 0.4967 0.5133 0.292 Uiso 0.50 1 calc PR
H16F H 0.6109 0.5137 0.5370 0.292 Uiso 0.50 1 calc PR
C171 C 0.3684(5) 0.7264(7) 0.3320(6) 0.411(8) Uani 1 1 d GD
C172 C 0.3217(8) 0.6982(6) 0.3406(7) 0.411(8) Uani 1 1 d G
H172 H 0.3326 0.6720 0.3544 0.493 Uiso 1 1 calc R
C173 C 0.2593(7) 0.7083(6) 0.3290(6) 0.411(8) Uani 1 1 d GD
H173 H 0.2274 0.6890 0.3349 0.493 Uiso 1 1 calc R
C174 C 0.2435(5) 0.7466(5) 0.3089(5) 0.411(8) Uani 1 1 d GD
C175 C 0.2901(7) 0.7749(6) 0.3003(6) 0.411(8) Uani 1 1 d GD
H175 H 0.2793 0.8011 0.2866 0.493 Uiso 1 1 calc R
C176 C 0.3525(6) 0.7647(7) 0.3119(7) 0.411(8) Uani 1 1 d G
H176 H 0.3844 0.7840 0.3060 0.493 Uiso 1 1 calc R
C177 C 0.1748(5) 0.7576(9) 0.2954(8) 0.411(8) Uani 1 1 d D
H17A H 0.1723 0.7851 0.2809 0.617 Uiso 0.50 1 calc PR
H17B H 0.1524 0.7603 0.3184 0.617 Uiso 0.50 1 calc PR
H17C H 0.1559 0.7346 0.2782 0.617 Uiso 0.50 1 calc PR
H17D H 0.1481 0.7349 0.3040 0.617 Uiso 0.50 1 calc PR
H17E H 0.1680 0.7597 0.2666 0.617 Uiso 0.50 1 calc PR
H17F H 0.1645 0.7854 0.3068 0.617 Uiso 0.50 1 calc PR
C183 C 0.5127(7) 0.6707(8) 0.0132(8) 0.459(10) Uani 1 1 d GD
C184 C 0.4698(11) 0.6435(8) 0.0279(6) 0.459(10) Uani 1 1 d G
H184 H 0.4802 0.6301 0.0529 0.551 Uiso 1 1 calc R
C185 C 0.4119(9) 0.6359(7) 0.0062(6) 0.459(10) Uani 1 1 d GD
H185 H 0.3826 0.6173 0.0163 0.551 Uiso 1 1 calc R
C186 C 0.3968(6) 0.6555(5) -0.0303(6) 0.459(10) Uani 1 1 d GD
C187 C 0.4396(9) 0.6827(7) -0.0451(6) 0.459(10) Uani 1 1 d GD
H187 H 0.4292 0.6961 -0.0700 0.551 Uiso 1 1 calc R
C188 C 0.4975(8) 0.6903(7) -0.0233(9) 0.459(10) Uani 1 1 d G
H188 H 0.5268 0.7089 -0.0334 0.551 Uiso 1 1 calc R
C189 C 0.3325(8) 0.6477(9) -0.0539(9) 0.459(10) Uani 1 1 d D
H19A H 0.3290 0.6647 -0.0783 0.689 Uiso 0.50 1 calc PR
H19B H 0.2998 0.6566 -0.0382 0.689 Uiso 0.50 1 calc PR
H19C H 0.3278 0.6168 -0.0603 0.689 Uiso 0.50 1 calc PR
H19D H 0.3087 0.6274 -0.0396 0.689 Uiso 0.50 1 calc PR
H19E H 0.3379 0.6355 -0.0797 0.689 Uiso 0.50 1 calc PR
H19F H 0.3099 0.6752 -0.0575 0.689 Uiso 0.50 1 calc PR
C190 C 0.5789(8) 0.6989(5) 0.0716(4) 0.172(5) Uani 1 1 d .
H190 H 0.5440 0.7131 0.0802 0.207 Uiso 1 1 calc R
C191 C 0.6462(7) 0.7036(4) 0.0941(5) 0.132(4) Uani 1 1 d .
C192 C 0.7469(7) 0.6877(3) 0.0891(4) 0.117(3) Uani 1 1 d .
H192 H 0.7778 0.6748 0.0755 0.141 Uiso 1 1 calc R
C193 C 0.7678(7) 0.7074(3) 0.1271(3) 0.116(3) Uani 1 1 d .
C194 C 0.7184(8) 0.7241(4) 0.1460(4) 0.123(4) Uani 1 1 d .
H194 H 0.7277 0.7366 0.1714 0.147 Uiso 1 1 calc R
C195 C 0.6593(8) 0.7229(4) 0.1293(4) 0.131(4) Uani 1 1 d .
H195 H 0.6270 0.7353 0.1421 0.157 Uiso 1 1 calc R
C196 C 0.5926(8) 0.4675(5) 0.0935(5) 0.169(5) Uani 1 1 d .
H196 H 0.6014 0.4548 0.0695 0.203 Uiso 1 1 calc R
C197 C 0.5229(6) 0.5323(5) 0.3457(4) 0.127(4) Uani 1 1 d .
C198 C 0.6190(8) 0.5310(8) -0.0891(5) 0.185(6) Uani 1 1 d .
H198 H 0.6371 0.5170 -0.1096 0.222 Uiso 1 1 calc R
C199 C 0.4722(7) 0.7188(4) 0.3134(4) 0.139(4) Uani 1 1 d .
H200 H 0.4555 0.7215 0.2865 0.166 Uiso 1 1 calc R
C201 C 0.5412(6) 0.7145(3) 0.3269(4) 0.110(3) Uani 1 1 d .
C202 C 0.6175(8) 0.7049(3) 0.3795(3) 0.123(4) Uani 1 1 d .
H202 H 0.6282 0.7010 0.4071 0.147 Uiso 1 1 calc R
C203 C 0.6670(6) 0.7088(3) 0.3556(4) 0.114(3) Uani 1 1 d .
C204 C 0.6481(7) 0.7143(4) 0.3156(4) 0.131(4) Uani 1 1 d .
H204 H 0.6788 0.7157 0.2981 0.157 Uiso 1 1 calc R
C205 C 0.5869(8) 0.7177(4) 0.3008(4) 0.132(4) Uani 1 1 d .
H205 H 0.5749 0.7223 0.2735 0.159 Uiso 1 1 calc R
C206 C 0.4472(13) 0.8969(11) 0.1424(8) 0.287(6) Uani 1 1 d .
C207 C 0.3956(10) 0.8652(8) 0.1229(6) 0.287(6) Uani 1 1 d .
H20A H 0.3943 0.8393 0.1394 0.431 Uiso 1 1 calc R
H20B H 0.4054 0.8567 0.0968 0.431 Uiso 1 1 calc R
H20C H 0.3549 0.8797 0.1202 0.431 Uiso 1 1 calc R
C208 C 0.4698(17) 0.6403(10) 0.1213(9) 0.314(9) Uani 1 1 d .
C209 C 0.4005(13) 0.6554(8) 0.1206(8) 0.314(9) Uani 1 1 d .
H30G H 0.3777 0.6504 0.0944 0.471 Uiso 1 1 calc R
H30H H 0.3996 0.6863 0.1270 0.471 Uiso 1 1 calc R
H30I H 0.3808 0.6388 0.1401 0.471 Uiso 1 1 calc R
N1 N 0.5027(5) 0.4610(3) 0.2134(4) 0.146(3) Uani 1 1 d .
N2 N 0.5666(5) 0.5048(4) 0.1631(3) 0.126(3) Uani 1 1 d .
N3 N 0.6753(5) 0.5959(3) 0.0424(3) 0.124(3) Uani 1 1 d .
N4 N 0.7484(5) 0.6434(4) 0.0004(3) 0.130(3) Uani 1 1 d .
N5 N 0.6323(4) 0.4689(3) 0.2418(3) 0.130(3) Uani 1 1 d .
N6 N 0.5584(5) 0.5154(4) 0.2837(3) 0.124(3) Uani 1 1 d .
N7 N 0.4617(5) 0.6344(3) 0.3861(3) 0.125(3) Uani 1 1 d .
N8 N 0.4035(4) 0.6912(4) 0.4290(3) 0.127(3) Uani 1 1 d .
N9 N 0.4962(6) 0.5659(4) 0.2100(3) 0.150(4) Uani 1 1 d .
N10 N 0.6208(6) 0.5698(3) 0.2301(3) 0.123(3) Uani 1 1 d .
N11 N 0.6221(5) 0.6365(5) -0.0386(3) 0.140(3) Uani 1 1 d .
N12 N 0.6564(4) 0.7173(4) -0.0150(3) 0.134(3) Uani 1 1 d .
N13 N 0.6869(5) 0.8922(4) 0.0328(3) 0.131(3) Uani 1 1 d .
N14 N 0.7179(4) 0.9687(4) 0.0663(4) 0.130(3) Uani 1 1 d .
N15 N 0.5730(4) 0.6742(3) 0.0398(3) 0.131(3) Uani 1 1 d D
N16 N 0.6898(6) 0.6864(3) 0.0725(3) 0.127(3) Uani 1 1 d .
N17 N 0.5934(5) 0.9646(4) 0.0220(4) 0.138(4) Uani 1 1 d .
N18 N 0.5957(4) 0.9753(4) 0.1005(4) 0.133(3) Uani 1 1 d .
N19 N 0.5671(5) 0.9980(4) 0.2638(4) 0.127(3) Uani 1 1 d .
N20 N 0.5832(4) 0.9984(3) 0.3419(3) 0.128(3) Uani 1 1 d .
N21 N 0.5635(5) 0.8807(4) 0.0742(4) 0.155(4) Uani 1 1 d .
N22 N 0.6753(6) 0.8915(3) 0.1194(3) 0.132(3) Uani 1 1 d .
N23 N 0.4532(5) 1.0073(3) 0.3096(3) 0.162(4) Uani 1 1 d D
N24 N 0.4797(4) 0.9316(4) 0.3461(3) 0.119(3) Uani 1 1 d .
N25 N 0.4989(5) 0.7652(4) 0.4183(3) 0.131(3) Uani 1 1 d .
N26 N 0.5338(4) 0.6882(4) 0.4539(3) 0.133(3) Uani 1 1 d .
N27 N 0.4648(6) 0.9221(3) 0.2590(3) 0.144(4) Uani 1 1 d .
N28 N 0.5862(6) 0.9081(3) 0.2968(3) 0.120(3) Uani 1 1 d .
N29 N 0.4370(5) 0.7185(3) 0.3421(3) 0.156(4) Uani 1 1 d D
N30 N 0.5568(5) 0.7065(3) 0.3651(3) 0.116(3) Uani 1 1 d .
N31 N 0.4932(10) 0.9082(8) 0.1600(6) 0.287(6) Uani 1 1 d .
N32 N 0.5278(12) 0.6274(8) 0.1238(8) 0.314(9) Uani 1 1 d .
O1 O 0.1302(7) 0.1397(5) 0.0824(6) 0.468(9) Uani 1 1 d D
O2 O 0.0258(8) 0.1353(5) 0.0814(6) 0.468(9) Uani 1 1 d D
O3 O 0.0855(9) 0.0756(5) 0.0942(6) 0.468(9) Uani 1 1 d D
O4 O 0.0726(10) 0.1045(6) 0.0334(4) 0.468(9) Uani 1 1 d D
O5 O 0.2398(11) 0.4364(8) 0.1329(5) 0.368(12) Uani 1 1 d .
O6 O 0.1266(8) 0.4488(5) 0.1035(5) 0.292(7) Uani 1 1 d .
O7 O 0.2013(10) 0.5063(7) 0.1139(8) 0.423(16) Uani 1 1 d .
O8 O 0.2155(9) 0.4574(5) 0.0656(5) 0.310(8) Uani 1 1 d .
O9 O 0.8411(8) 0.3648(5) 0.0530(5) 0.282(7) Uani 1 1 d .
O10 O 0.8081(8) 0.4362(5) 0.0538(4) 0.274(7) Uani 1 1 d .
O11 O 0.8613(6) 0.4084(4) 0.0035(3) 0.228(5) Uani 1 1 d .
O12 O 0.9112(8) 0.4224(6) 0.0687(4) 0.284(8) Uani 1 1 d .
O13 O 0.7452(6) 0.6055(4) 0.1522(3) 0.209(4) Uani 1 1 d .
O14 O 0.7981(5) 0.5424(3) 0.1613(3) 0.189(4) Uani 1 1 d .
O15 O 0.8146(5) 0.5889(3) 0.1104(3) 0.188(4) Uani 1 1 d .
O16 O 0.8540(5) 0.6060(3) 0.1735(3) 0.172(3) Uani 1 1 d .
O17 O 0.4802(6) 0.7077(5) 0.2078(5) 0.308(4) Uani 1 1 d D
O18 O 0.4744(6) 0.7823(5) 0.2183(5) 0.308(4) Uani 1 1 d D
O19 O 0.4861(7) 0.7555(5) 0.1537(5) 0.308(4) Uani 1 1 d D
O20 O 0.5723(6) 0.7526(5) 0.2045(5) 0.308(4) Uani 1 1 d D
O21 O 0.7624(5) 0.8072(3) 0.0914(3) 0.187(4) Uani 1 1 d .
O22 O 0.8695(6) 0.8091(3) 0.1206(3) 0.186(4) Uani 1 1 d .
O23 O 0.8329(5) 0.8598(3) 0.0747(3) 0.201(4) Uani 1 1 d .
O24 O 0.8451(4) 0.7877(3) 0.0567(3) 0.172(3) Uani 1 1 d .
O25 O 0.6961(6) 0.9359(4) 0.2343(3) 0.213(4) Uani 1 1 d .
O26 O 0.7668(5) 0.9860(3) 0.2184(3) 0.198(4) Uani 1 1 d .
O27 O 0.2576(10) 0.9311(7) 0.0933(5) 0.290(13) Uiso 0.50 1 d PD
O28 O 0.2379(10) 0.9708(5) 0.0404(6) 0.199(8) Uiso 0.50 1 d PD
O29 O 0.2954(8) 0.9120(6) 0.0392(5) 0.175(6) Uiso 0.50 1 d PD
O30 O 0.1952(8) 0.9118(6) 0.0386(5) 0.179(7) Uiso 0.50 1 d PD
Cl1 Cl 0.0772(4) 0.1142(2) 0.07440(18) 0.293(3) Uani 1 1 d D
Cl2 Cl 0.1964(4) 0.4615(3) 0.1066(3) 0.260(3) Uani 1 1 d .
Cl3 Cl 0.8560(3) 0.4104(2) 0.04514(17) 0.2009(17) Uani 1 1 d .
Cl5 Cl 0.5019(4) 0.75254(18) 0.19181(17) 0.247(3) Uani 1 1 d .
Cl4 Cl 0.8033(2) 0.58489(15) 0.14883(12) 0.1516(12) Uani 1 1 d .
Cl6 Cl 0.8281(2) 0.81638(13) 0.08595(14) 0.1603(13) Uani 1 1 d .
Cl8 Cl 0.7500 0.9606(2) 0.2500 0.169(2) Uani 1 2 d S
Cl7 Cl 0.7500 0.75271(11) 0.2500 0.1281(13) Uani 1 2 d S
Cl9 Cl 0.2466(3) 0.9287(2) 0.0548(2) 0.146(2) Uani 0.50 1 d PD
Ni1 Ni 0.56182(9) 0.51645(6) 0.22364(5) 0.1339(7) Uani 1 1 d .
Ni2 Ni 0.66010(9) 0.65867(6) 0.01838(5) 0.1321(7) Uani 1 1 d .
Ni3 Ni 0.63789(9) 0.92631(6) 0.07030(6) 0.1327(7) Uani 1 1 d .
Ni4 Ni 0.52229(9) 0.95945(6) 0.30161(5) 0.1278(6) Uani 1 1 d .
Ni5 Ni 0.48278(9) 0.70131(6) 0.39740(5) 0.1259(6) Uani 1 1 d .

loop_
_atom_site_aniso_label
_atom_site_aniso_U_11
_atom_site_aniso_U_22
_atom_site_aniso_U_33
_atom_site_aniso_U_23
_atom_site_aniso_U_13
_atom_site_aniso_U_12
C1 0.292(9) 0.218(7) 0.243(8) 0.013(7) 0.113(6) -0.045(7)
C2 0.292(9) 0.218(7) 0.243(8) 0.013(7) 0.113(6) -0.045(7)
C3 0.292(9) 0.218(7) 0.243(8) 0.013(7) 0.113(6) -0.045(7)
C4 0.292(9) 0.218(7) 0.243(8) 0.013(7) 0.113(6) -0.045(7)
C5 0.292(9) 0.218(7) 0.243(8) 0.013(7) 0.113(6) -0.045(7)
C6 0.292(9) 0.218(7) 0.243(8) 0.013(7) 0.113(6) -0.045(7)
C7 0.292(9) 0.218(7) 0.243(8) 0.013(7) 0.113(6) -0.045(7)
C8 0.154(11) 0.139(11) 0.140(11) 0.000(10) 0.010(9) 0.003(9)
C9 0.150(11) 0.145(12) 0.133(12) -0.003(10) 0.021(9) -0.034(9)
C10 0.138(10) 0.145(10) 0.101(9) 0.004(8) 0.027(8) -0.007(8)
C11 0.146(10) 0.121(10) 0.103(9) 0.015(8) 0.018(8) 0.005(8)
C13 0.187(13) 0.133(11) 0.134(11) -0.016(10) 0.019(10) -0.027(9)
C14 0.116(9) 0.167(13) 0.106(9) -0.012(9) 0.016(7) 0.000(9)
C15 0.149(10) 0.109(9) 0.101(8) 0.006(7) 0.041(7) 0.016(7)
C16 0.166(12) 0.135(12) 0.127(10) -0.022(9) 0.045(9) -0.014(10)
C17 0.155(11) 0.132(11) 0.124(10) -0.007(8) 0.022(8) 0.014(9)
C18 0.183(12) 0.129(10) 0.108(9) 0.009(8) 0.035(9) -0.005(10)
C19 0.120(9) 0.144(11) 0.141(11) -0.005(10) 0.018(8) 0.004(9)
C20 0.159(11) 0.149(12) 0.109(10) -0.003(9) 0.031(9) 0.012(9)
C21 0.161(12) 0.171(13) 0.153(13) -0.012(11) 0.048(10) 0.001(9)
C22 0.208(15) 0.153(13) 0.196(16) -0.004(13) 0.081(12) 0.008(12)
C23 0.221(16) 0.193(18) 0.195(18) 0.053(15) 0.105(14) 0.034(14)
C24 0.180(13) 0.164(13) 0.168(14) 0.016(12) 0.042(11) 0.007(10)
C25 0.156(11) 0.173(14) 0.127(11) 0.027(11) 0.012(9) -0.008(10)
C26 0.31(2) 0.214(18) 0.25(2) 0.015(15) 0.118(19) -0.007(16)
C27 0.193(5) 0.152(4) 0.165(5) -0.028(4) 0.056(3) -0.011(4)
C28 0.193(5) 0.152(4) 0.165(5) -0.028(4) 0.056(3) -0.011(4)
C29 0.193(5) 0.152(4) 0.165(5) -0.028(4) 0.056(3) -0.011(4)
C30 0.193(5) 0.152(4) 0.165(5) -0.028(4) 0.056(3) -0.011(4)
C31 0.193(5) 0.152(4) 0.165(5) -0.028(4) 0.056(3) -0.011(4)
C32 0.193(5) 0.152(4) 0.165(5) -0.028(4) 0.056(3) -0.011(4)
C33 0.193(5) 0.152(4) 0.165(5) -0.028(4) 0.056(3) -0.011(4)
C34 0.164(11) 0.094(8) 0.130(10) -0.002(8) 0.016(9) -0.013(7)
C35 0.133(10) 0.122(10) 0.143(12) -0.025(10) 0.037(9) -0.013(8)
C36 0.144(10) 0.116(9) 0.109(9) 0.007(7) 0.037(8) -0.013(7)
C38 0.164(11) 0.114(9) 0.103(8) -0.001(8) 0.049(8) -0.020(8)
C39 0.148(10) 0.127(10) 0.127(11) 0.008(9) 0.032(8) 0.012(8)
C40 0.127(9) 0.110(10) 0.112(9) -0.015(7) 0.029(7) -0.011(7)
C41 0.117(8) 0.130(10) 0.109(8) -0.021(7) 0.033(6) 0.013(7)
C42 0.122(9) 0.141(11) 0.112(8) -0.002(8) 0.044(7) -0.019(8)
C43 0.160(11) 0.146(12) 0.153(12) 0.042(10) 0.046(9) -0.020(10)
C44 0.181(12) 0.123(10) 0.135(10) 0.000(8) 0.064(9) 0.007(9)
C45 0.169(12) 0.158(12) 0.129(10) 0.013(10) 0.049(9) 0.004(11)
C46 0.340(8) 0.211(7) 0.196(7) 0.016(5) 0.125(7) 0.089(7)
C47 0.340(8) 0.211(7) 0.196(7) 0.016(5) 0.125(7) 0.089(7)
C48 0.340(8) 0.211(7) 0.196(7) 0.016(5) 0.125(7) 0.089(7)
C49 0.340(8) 0.211(7) 0.196(7) 0.016(5) 0.125(7) 0.089(7)
C50 0.340(8) 0.211(7) 0.196(7) 0.016(5) 0.125(7) 0.089(7)
C51 0.340(8) 0.211(7) 0.196(7) 0.016(5) 0.125(7) 0.089(7)
C52 0.340(8) 0.211(7) 0.196(7) 0.016(5) 0.125(7) 0.089(7)
C53 0.217(8) 0.334(13) 0.372(13) -0.071(9) 0.057(9) 0.021(9)
C54 0.217(8) 0.334(13) 0.372(13) -0.071(9) 0.057(9) 0.021(9)
C55 0.217(8) 0.334(13) 0.372(13) -0.071(9) 0.057(9) 0.021(9)
C56 0.217(8) 0.334(13) 0.372(13) -0.071(9) 0.057(9) 0.021(9)
C57 0.217(8) 0.334(13) 0.372(13) -0.071(9) 0.057(9) 0.021(9)
C58 0.217(8) 0.334(13) 0.372(13) -0.071(9) 0.057(9) 0.021(9)
C59 0.217(8) 0.334(13) 0.372(13) -0.071(9) 0.057(9) 0.021(9)
C60 0.128(13) 0.214(18) 0.178(14) -0.028(13) 0.060(10) -0.040(12)
C61 0.214(18) 0.107(10) 0.110(9) 0.004(8) 0.055(10) -0.054(12)
C62 0.133(10) 0.117(11) 0.118(9) -0.013(7) 0.030(8) 0.014(9)
C63 0.133(9) 0.099(7) 0.109(8) 0.007(7) 0.018(8) 0.003(7)
C64 0.186(14) 0.100(9) 0.110(9) 0.001(7) 0.009(8) -0.023(9)
C65 0.102(9) 0.222(18) 0.127(10) 0.008(10) 0.003(8) 0.048(10)
C66 0.157(12) 0.160(15) 0.117(11) -0.036(12) -0.003(9) 0.010(11)
C67 0.218(18) 0.22(2) 0.118(12) 0.002(14) 0.008(12) -0.023(15)
C68 0.205(16) 0.193(18) 0.128(13) -0.033(12) 0.044(11) -0.046(14)
C69 0.172(17) 0.20(2) 0.21(2) -0.002(18) 0.002(15) -0.026(15)
C71 0.211(16) 0.140(14) 0.211(19) -0.066(12) 0.006(13) 0.002(11)
C72 0.28(2) 0.180(16) 0.26(2) -0.016(15) 0.020(16) -0.029(15)
C73 0.198(14) 0.164(16) 0.150(14) 0.016(14) 0.042(11) 0.010(12)
C74 0.173(12) 0.147(14) 0.121(13) 0.001(12) -0.003(9) 0.013(10)
C75 0.158(11) 0.146(11) 0.106(10) -0.037(11) 0.015(8) 0.008(9)
C76 0.213(14) 0.145(14) 0.105(11) 0.027(12) 0.039(10) 0.035(10)
C77 0.258(18) 0.163(16) 0.134(15) 0.001(12) 0.017(12) -0.013(13)
C78 0.217(15) 0.190(16) 0.111(11) 0.015(13) 0.004(10) 0.021(13)
C79 0.205(15) 0.121(11) 0.123(11) 0.008(10) 0.026(11) 0.034(11)
C80 0.121(9) 0.118(10) 0.120(9) -0.002(8) 0.003(7) -0.001(7)
C81 0.125(10) 0.127(11) 0.141(11) 0.001(10) 0.012(9) 0.007(9)
C82 0.206(15) 0.135(12) 0.174(14) -0.031(10) 0.085(12) -0.006(11)
C83 0.139(11) 0.204(16) 0.121(10) 0.011(12) 0.037(9) 0.031(11)
C84 0.153(11) 0.133(12) 0.120(10) 0.021(9) 0.022(9) 0.000(9)
C85 0.151(10) 0.112(11) 0.149(13) 0.004(11) 0.020(9) -0.013(8)
C86 0.228(15) 0.158(13) 0.129(11) 0.012(12) 0.046(10) 0.009(12)
C87 0.245(17) 0.153(16) 0.176(17) 0.022(13) 0.052(14) -0.009(12)
C88 0.143(11) 0.152(16) 0.222(19) 0.000(14) 0.022(12) -0.028(9)
C89 0.160(11) 0.135(11) 0.166(12) 0.005(12) 0.022(9) -0.035(9)
C90 0.133(9) 0.107(11) 0.152(13) 0.012(9) 0.023(8) -0.009(7)
C91 0.212(16) 0.152(13) 0.30(2) -0.036(14) 0.019(15) -0.011(11)
C92 0.260(11) 0.231(9) 0.435(16) -0.021(10) -0.063(9) -0.037(8)
C93 0.260(11) 0.231(9) 0.435(16) -0.021(10) -0.063(9) -0.037(8)
C94 0.260(11) 0.231(9) 0.435(16) -0.021(10) -0.063(9) -0.037(8)
C95 0.260(11) 0.231(9) 0.435(16) -0.021(10) -0.063(9) -0.037(8)
C96 0.260(11) 0.231(9) 0.435(16) -0.021(10) -0.063(9) -0.037(8)
C97 0.260(11) 0.231(9) 0.435(16) -0.021(10) -0.063(9) -0.037(8)
C98 0.260(11) 0.231(9) 0.435(16) -0.021(10) -0.063(9) -0.037(8)
C99 0.163(14) 0.219(17) 0.127(12) 0.008(11) -0.015(11) -0.024(12)
C100 0.208(16) 0.115(9) 0.102(10) 0.040(8) 0.040(10) 0.020(10)
C101 0.144(11) 0.081(8) 0.166(13) -0.015(9) 0.049(9) -0.020(8)
C102 0.155(12) 0.091(8) 0.112(9) 0.042(7) 0.027(8) 0.034(8)
C103 0.192(13) 0.105(8) 0.094(8) 0.002(6) 0.039(9) -0.020(8)
C104 0.114(10) 0.153(11) 0.154(12) -0.032(10) 0.018(9) -0.023(8)
C105 0.188(5) 0.237(8) 0.151(6) 0.007(6) 0.031(5) -0.008(5)
C106 0.188(5) 0.237(8) 0.151(6) 0.007(6) 0.031(5) -0.008(5)
C107 0.188(5) 0.237(8) 0.151(6) 0.007(6) 0.031(5) -0.008(5)
C108 0.188(5) 0.237(8) 0.151(6) 0.007(6) 0.031(5) -0.008(5)
C109 0.188(5) 0.237(8) 0.151(6) 0.007(6) 0.031(5) -0.008(5)
C110 0.242(17) 0.198(15) 0.148(13) 0.037(11) 0.024(12) -0.004(12)
C111 0.188(5) 0.237(8) 0.151(6) 0.007(6) 0.031(5) -0.008(5)
C112 0.152(11) 0.174(15) 0.095(10) 0.010(10) 0.021(8) -0.032(11)
C113 0.120(9) 0.109(10) 0.202(18) 0.037(13) 0.030(10) 0.035(7)
C114 0.151(10) 0.113(10) 0.140(12) -0.017(9) 0.032(9) 0.006(7)
C115 0.113(9) 0.156(13) 0.144(12) -0.015(12) 0.025(8) 0.009(8)
C116 0.165(12) 0.119(10) 0.198(16) 0.048(12) 0.047(11) 0.036(8)
C117 0.144(11) 0.168(16) 0.142(13) 0.031(11) 0.029(9) 0.010(10)
C118 0.160(12) 0.122(10) 0.136(13) -0.017(11) 0.021(10) -0.005(9)
C119 0.132(10) 0.126(10) 0.151(13) 0.013(10) 0.027(9) 0.017(7)
C120 0.151(11) 0.126(11) 0.151(14) 0.002(11) 0.020(10) -0.010(9)
C121 0.231(16) 0.144(13) 0.164(16) 0.008(12) 0.047(13) -0.020(11)
C122 0.173(13) 0.166(15) 0.144(14) 0.020(12) 0.017(11) -0.016(10)
C123 0.176(12) 0.106(9) 0.119(11) 0.001(8) 0.010(9) -0.003(8)
C124 0.141(4) 0.199(6) 0.142(5) -0.014(5) 0.020(4) 0.002(4)
C125 0.141(4) 0.199(6) 0.142(5) -0.014(5) 0.020(4) 0.002(4)
C126 0.141(4) 0.199(6) 0.142(5) -0.014(5) 0.020(4) 0.002(4)
C127 0.141(4) 0.199(6) 0.142(5) -0.014(5) 0.020(4) 0.002(4)
C128 0.141(4) 0.199(6) 0.142(5) -0.014(5) 0.020(4) 0.002(4)
C129 0.141(4) 0.199(6) 0.142(5) -0.014(5) 0.020(4) 0.002(4)
C130 0.141(4) 0.199(6) 0.142(5) -0.014(5) 0.020(4) 0.002(4)
C131 0.180(8) 0.373(14) 0.307(11) 0.023(10) -0.034(7) -0.002(8)
C132 0.180(8) 0.373(14) 0.307(11) 0.023(10) -0.034(7) -0.002(8)
C133 0.180(8) 0.373(14) 0.307(11) 0.023(10) -0.034(7) -0.002(8)
C134 0.180(8) 0.373(14) 0.307(11) 0.023(10) -0.034(7) -0.002(8)
C135 0.180(8) 0.373(14) 0.307(11) 0.023(10) -0.034(7) -0.002(8)
C136 0.180(8) 0.373(14) 0.307(11) 0.023(10) -0.034(7) -0.002(8)
C137 0.180(8) 0.373(14) 0.307(11) 0.023(10) -0.034(7) -0.002(8)
C138 0.114(10) 0.191(15) 0.122(10) 0.035(10) -0.024(8) -0.045(9)
C139 0.165(12) 0.091(8) 0.106(8) -0.024(7) 0.025(8) -0.011(8)
C140 0.142(11) 0.108(9) 0.095(8) -0.005(6) 0.023(8) 0.004(8)
C141 0.138(11) 0.111(10) 0.110(9) -0.025(7) 0.013(8) -0.030(9)
C142 0.146(11) 0.116(9) 0.111(8) -0.009(7) 0.030(8) 0.009(8)
C143 0.140(11) 0.139(11) 0.129(10) -0.026(8) -0.003(9) -0.015(9)
C144 0.65(2) 0.239(12) 0.49(2) 0.164(13) 0.08(2) 0.146(15)
C145 0.65(2) 0.239(12) 0.49(2) 0.164(13) 0.08(2) 0.146(15)
C146 0.65(2) 0.239(12) 0.49(2) 0.164(13) 0.08(2) 0.146(15)
C147 0.65(2) 0.239(12) 0.49(2) 0.164(13) 0.08(2) 0.146(15)
C148 0.65(2) 0.239(12) 0.49(2) 0.164(13) 0.08(2) 0.146(15)
C149 0.65(2) 0.239(12) 0.49(2) 0.164(13) 0.08(2) 0.146(15)
C150 0.65(2) 0.239(12) 0.49(2) 0.164(13) 0.08(2) 0.146(15)
C151 0.118(10) 0.161(13) 0.158(13) -0.044(11) 0.016(9) 0.020(9)
C152 0.117(9) 0.118(10) 0.137(11) -0.008(9) 0.016(8) -0.012(8)
C153 0.112(8) 0.124(10) 0.134(11) -0.017(8) 0.024(7) -0.007(7)
C154 0.176(12) 0.122(10) 0.123(10) 0.009(9) 0.057(9) 0.006(9)
C155 0.149(11) 0.144(11) 0.128(10) -0.008(10) 0.046(8) 0.003(9)
C156 0.136(10) 0.127(11) 0.142(11) -0.005(9) 0.036(9) 0.022(8)
C157 0.178(12) 0.124(12) 0.115(12) -0.030(11) 0.044(9) -0.015(9)
C158 0.141(10) 0.138(11) 0.126(10) 0.029(11) 0.019(8) -0.002(8)
C159 0.148(11) 0.110(11) 0.169(16) 0.048(11) 0.026(10) 0.024(8)
C160 0.140(10) 0.124(11) 0.165(13) -0.065(12) 0.026(9) -0.014(9)
C161 0.150(11) 0.108(11) 0.172(16) -0.015(10) 0.070(10) 0.012(8)
C162 0.158(11) 0.222(17) 0.121(11) -0.074(13) 0.043(9) -0.028(11)
C163 0.107(8) 0.157(12) 0.110(9) 0.007(9) 0.023(7) -0.006(8)
C164 0.151(11) 0.197(15) 0.139(12) 0.027(11) 0.046(9) 0.017(10)
C165 0.163(13) 0.199(16) 0.158(14) 0.050(14) 0.040(10) 0.015(12)
C166 0.184(14) 0.150(13) 0.167(15) 0.008(12) 0.024(12) -0.013(11)
C167 0.142(10) 0.147(12) 0.110(9) 0.022(8) 0.020(8) -0.015(8)
C168 0.161(11) 0.126(10) 0.113(9) 0.029(9) 0.028(8) -0.009(8)
C169 0.226(16) 0.149(12) 0.213(15) 0.039(11) 0.046(12) -0.007(11)
C171 0.175(8) 0.56(2) 0.508(18) 0.166(15) 0.063(11) 0.041(11)
C172 0.175(8) 0.56(2) 0.508(18) 0.166(15) 0.063(11) 0.041(11)
C173 0.175(8) 0.56(2) 0.508(18) 0.166(15) 0.063(11) 0.041(11)
C174 0.175(8) 0.56(2) 0.508(18) 0.166(15) 0.063(11) 0.041(11)
C175 0.175(8) 0.56(2) 0.508(18) 0.166(15) 0.063(11) 0.041(11)
C176 0.175(8) 0.56(2) 0.508(18) 0.166(15) 0.063(11) 0.041(11)
C177 0.175(8) 0.56(2) 0.508(18) 0.166(15) 0.063(11) 0.041(11)
C183 0.280(15) 0.41(2) 0.64(3) 0.001(17) -0.124(17) -0.020(13)
C184 0.280(15) 0.41(2) 0.64(3) 0.001(17) -0.124(17) -0.020(13)
C185 0.280(15) 0.41(2) 0.64(3) 0.001(17) -0.124(17) -0.020(13)
C186 0.280(15) 0.41(2) 0.64(3) 0.001(17) -0.124(17) -0.020(13)
C187 0.280(15) 0.41(2) 0.64(3) 0.001(17) -0.124(17) -0.020(13)
C188 0.280(15) 0.41(2) 0.64(3) 0.001(17) -0.124(17) -0.020(13)
C189 0.280(15) 0.41(2) 0.64(3) 0.001(17) -0.124(17) -0.020(13)
C190 0.203(17) 0.191(15) 0.123(11) -0.028(10) 0.018(11) -0.005(11)
C191 0.142(12) 0.118(9) 0.138(11) -0.012(8) 0.031(11) 0.004(8)
C192 0.135(11) 0.110(8) 0.111(10) -0.006(7) 0.032(8) -0.011(7)
C193 0.152(12) 0.107(8) 0.089(8) 0.009(6) 0.018(8) 0.003(7)
C194 0.138(10) 0.127(9) 0.111(9) -0.001(7) 0.044(9) 0.007(8)
C195 0.154(13) 0.123(9) 0.121(11) -0.010(8) 0.034(9) 0.008(9)
C196 0.217(15) 0.139(13) 0.151(13) -0.002(10) 0.026(11) -0.041(11)
C197 0.137(9) 0.119(10) 0.129(11) 0.002(9) 0.037(8) -0.019(8)
C198 0.149(13) 0.22(2) 0.188(16) -0.027(16) 0.028(12) 0.029(13)
C199 0.159(12) 0.138(10) 0.115(9) -0.009(8) 0.004(9) 0.008(8)
C201 0.138(11) 0.117(8) 0.069(8) -0.003(6) -0.012(7) -0.004(7)
C202 0.174(12) 0.106(8) 0.090(8) 0.012(6) 0.026(9) 0.000(8)
C203 0.112(9) 0.120(8) 0.111(10) 0.005(7) 0.014(9) -0.007(7)
C204 0.130(11) 0.155(11) 0.107(11) 0.014(8) 0.013(8) -0.001(8)
C205 0.187(13) 0.123(9) 0.090(8) 0.005(7) 0.026(10) 0.003(9)
C206 0.257(18) 0.373(18) 0.234(15) 0.017(13) 0.042(12) -0.049(14)
C207 0.257(18) 0.373(18) 0.234(15) 0.017(13) 0.042(12) -0.049(14)
C208 0.35(3) 0.272(15) 0.329(13) -0.015(12) 0.08(2) -0.033(19)
C209 0.35(3) 0.272(15) 0.329(13) -0.015(12) 0.08(2) -0.033(19)
N1 0.157(9) 0.141(8) 0.143(9) -0.012(7) 0.032(7) -0.030(6)
N2 0.127(7) 0.126(8) 0.125(8) -0.017(7) 0.017(6) -0.013(6)
N3 0.130(7) 0.155(8) 0.087(6) -0.009(6) 0.009(6) 0.003(7)
N4 0.150(8) 0.133(8) 0.112(7) -0.001(6) 0.038(6) -0.003(7)
N5 0.165(8) 0.130(7) 0.104(7) -0.010(6) 0.048(6) -0.034(6)
N6 0.153(8) 0.103(7) 0.126(8) -0.004(7) 0.055(7) -0.005(6)
N7 0.146(7) 0.108(6) 0.126(7) 0.022(6) 0.041(6) 0.007(6)
N8 0.141(7) 0.140(8) 0.107(7) 0.016(6) 0.047(5) 0.004(6)
N9 0.130(9) 0.181(11) 0.139(8) 0.003(8) 0.014(6) -0.020(8)
N10 0.172(10) 0.088(7) 0.116(7) 0.017(5) 0.049(7) -0.001(7)
N11 0.152(8) 0.130(9) 0.137(9) -0.046(8) 0.009(7) 0.011(7)
N12 0.141(8) 0.167(11) 0.088(8) -0.028(7) -0.010(5) 0.030(7)
N13 0.162(9) 0.118(8) 0.111(7) -0.003(6) 0.013(6) -0.009(7)
N14 0.128(7) 0.123(8) 0.140(9) 0.028(7) 0.016(6) -0.020(6)
N15 0.103(6) 0.146(8) 0.147(8) -0.001(7) 0.026(6) 0.023(5)
N16 0.113(7) 0.136(8) 0.131(8) -0.015(6) 0.013(7) 0.013(6)
N17 0.143(8) 0.138(9) 0.135(10) 0.003(8) 0.030(7) -0.003(7)
N18 0.123(7) 0.156(10) 0.120(8) 0.009(8) 0.021(6) -0.003(6)
N19 0.130(8) 0.126(8) 0.128(9) 0.007(7) 0.026(7) 0.012(6)
N20 0.145(8) 0.122(7) 0.119(8) 0.002(6) 0.023(6) 0.022(6)
N21 0.141(8) 0.165(9) 0.165(10) 0.027(8) 0.040(8) -0.030(7)
N22 0.157(9) 0.110(7) 0.135(8) 0.020(6) 0.040(8) -0.040(7)
N23 0.136(8) 0.203(11) 0.148(9) -0.076(9) 0.024(7) 0.014(7)
N24 0.132(7) 0.109(7) 0.116(7) -0.021(6) 0.020(6) 0.014(6)
N25 0.132(7) 0.174(11) 0.087(7) -0.012(7) 0.016(6) -0.023(7)
N26 0.137(7) 0.143(9) 0.122(8) 0.033(8) 0.031(6) 0.034(6)
N27 0.204(11) 0.093(6) 0.146(8) -0.004(6) 0.063(8) 0.021(7)
N28 0.166(9) 0.101(7) 0.099(6) -0.024(6) 0.039(6) 0.012(7)
N29 0.259(13) 0.121(7) 0.104(7) 0.000(6) 0.079(8) -0.021(7)
N30 0.125(8) 0.125(7) 0.101(8) 0.007(5) 0.026(6) 0.018(6)
N31 0.257(18) 0.373(18) 0.234(15) 0.017(13) 0.042(12) -0.049(14)
N32 0.35(3) 0.272(15) 0.329(13) -0.015(12) 0.08(2) -0.033(19)
O1 0.480(18) 0.283(13) 0.68(3) 0.136(14) 0.210(19) 0.029(11)
O2 0.480(18) 0.283(13) 0.68(3) 0.136(14) 0.210(19) 0.029(11)
O3 0.480(18) 0.283(13) 0.68(3) 0.136(14) 0.210(19) 0.029(11)
O4 0.480(18) 0.283(13) 0.68(3) 0.136(14) 0.210(19) 0.029(11)
O5 0.43(3) 0.45(3) 0.237(17) 0.066(17) 0.097(17) 0.17(2)
O6 0.200(13) 0.306(17) 0.37(2) -0.039(15) 0.047(13) 0.014(12)
O7 0.41(3) 0.270(19) 0.53(3) -0.17(2) -0.14(2) 0.036(18)
O8 0.40(2) 0.328(19) 0.224(14) -0.039(13) 0.143(15) 0.037(15)
O9 0.37(2) 0.197(12) 0.301(17) -0.028(12) 0.134(14) -0.011(12)
O10 0.300(16) 0.267(14) 0.269(15) 0.019(11) 0.092(12) 0.111(13)
O11 0.294(13) 0.251(12) 0.156(9) -0.037(8) 0.092(9) -0.006(10)
O12 0.253(14) 0.39(2) 0.217(13) -0.071(13) 0.049(11) -0.116(14)
O13 0.246(12) 0.220(10) 0.173(9) 0.015(8) 0.076(8) 0.026(9)
O14 0.219(10) 0.135(7) 0.210(10) 0.032(7) 0.021(7) -0.002(6)
O15 0.218(9) 0.202(9) 0.152(8) -0.015(7) 0.053(7) -0.009(7)
O16 0.226(10) 0.161(8) 0.129(7) 0.005(6) 0.025(7) -0.020(7)
O17 0.228(7) 0.303(9) 0.383(12) -0.042(8) 0.006(8) 0.005(6)
O18 0.228(7) 0.303(9) 0.383(12) -0.042(8) 0.006(8) 0.005(6)
O19 0.228(7) 0.303(9) 0.383(12) -0.042(8) 0.006(8) 0.005(6)
O20 0.228(7) 0.303(9) 0.383(12) -0.042(8) 0.006(8) 0.005(6)
O21 0.209(10) 0.147(7) 0.217(10) -0.006(6) 0.078(8) -0.004(7)
O22 0.252(11) 0.169(8) 0.140(8) 0.000(6) 0.041(8) 0.052(7)
O23 0.243(11) 0.142(8) 0.229(10) 0.052(7) 0.076(8) 0.008(7)
O24 0.187(8) 0.188(8) 0.146(7) -0.007(7) 0.042(6) 0.024(7)
O25 0.248(12) 0.224(11) 0.179(10) -0.009(8) 0.071(8) -0.038(9)
O26 0.261(11) 0.160(8) 0.189(9) 0.031(7) 0.095(8) -0.014(7)
Cl1 0.401(9) 0.266(7) 0.229(5) -0.022(5) 0.106(6) -0.061(6)
Cl2 0.278(8) 0.228(7) 0.274(8) -0.031(6) 0.040(7) 0.024(6)
Cl3 0.214(5) 0.208(5) 0.190(5) -0.031(4) 0.061(4) 0.005(4)
Cl5 0.375(9) 0.175(4) 0.192(4) -0.023(4) 0.037(5) 0.014(5)
Cl4 0.188(4) 0.152(3) 0.123(3) 0.011(2) 0.050(3) 0.018(3)
Cl6 0.203(4) 0.135(3) 0.151(3) 0.012(3) 0.058(3) 0.025(3)
Cl8 0.213(7) 0.148(5) 0.161(5) 0.000 0.074(5) 0.000
Cl7 0.179(4) 0.098(2) 0.117(3) 0.000 0.059(3) 0.000
Cl9 0.130(5) 0.189(6) 0.123(5) -0.018(4) 0.030(4) -0.017(4)
Ni1 0.1569(16) 0.1329(15) 0.1175(14) -0.0022(11) 0.0389(12) -0.0129(12)
Ni2 0.1403(15) 0.1396(15) 0.1191(14) -0.0154(12) 0.0264(11) 0.0029(12)
Ni3 0.1353(15) 0.1339(15) 0.1309(15) 0.0201(12) 0.0245(11) -0.0034(11)
Ni4 0.1421(15) 0.1210(14) 0.1218(14) -0.0120(11) 0.0223(11) 0.0114(11)
Ni5 0.1443(15) 0.1267(14) 0.1139(13) 0.0008(11) 0.0446(11) -0.0028(11)

loop_
_atom_type_symbol
_atom_type_description
_atom_type_scat_dispersion_real
_atom_type_scat_dispersion_imag
_atom_type_scat_source
C C 0.0181 0.0091 'International Tables Vol C Tables 4.2.6.8 and 6.1.1.4'
H H 0.0000 0.0000 'International Tables Vol C Tables 4.2.6.8 and 6.1.1.4'
N N 0.0311 0.0180 'International Tables Vol C Tables 4.2.6.8 and 6.1.1.4'
O O 0.0492 0.0322 'International Tables Vol C Tables 4.2.6.8 and 6.1.1.4'
Cl Cl 0.3639 0.7018 'International Tables Vol C Tables 4.2.6.8 and 6.1.1.4'
Ni Ni -3.0029 0.5091 'International Tables Vol C Tables 4.2.6.8 and 6.1.1.4'

loop_
_geom_angle_atom_site_label_1
_geom_angle_atom_site_label_2
_geom_angle_atom_site_label_3
_geom_angle
_geom_angle_site_symmetry_1
_geom_angle_site_symmetry_3
C2 C1 C6 120.0 . .
C2 C1 N1 118.5(11) . .
C6 C1 N1 121.4(11) . .
C1 C2 C3 120.0 . .
C1 C2 H2 120.0 . .
C3 C2 H2 120.0 . .
C4 C3 C2 120.0 . .
C4 C3 H3 120.0 . .
C2 C3 H3 120.0 . .
C3 C4 C5 120.0 . .
C3 C4 C7 122.9(13) . .
C5 C4 C7 117.0(13) . .
C4 C5 C6 120.0 . .
C4 C5 H5 120.0 . .
C6 C5 H5 120.0 . .
C5 C6 C1 120.0 . .
C5 C6 H6 120.0 . .
C1 C6 H6 120.0 . .
C4 C7 H7A 109.5 . .
C4 C7 H7B 109.5 . .
H7A C7 H7B 109.5 . .
C4 C7 H7C 109.5 . .
H7A C7 H7C 109.5 . .
H7B C7 H7C 109.5 . .
C4 C7 H7D 109.5 . .
H7A C7 H7D 141.1 . .
H7B C7 H7D 56.3 . .
H7C C7 H7D 56.3 . .
C4 C7 H7E 109.5 . .
H7A C7 H7E 56.3 . .
H7B C7 H7E 141.1 . .
H7C C7 H7E 56.3 . .
H7D C7 H7E 109.5 . .
C4 C7 H7F 109.5 . .
H7A C7 H7F 56.3 . .
H7B C7 H7F 56.3 . .
H7C C7 H7F 141.1 . .
H7D C7 H7F 109.5 . .
H7E C7 H7F 109.5 . .
N1 C8 C9 115.8(13) . .
N1 C8 H8 122.1 . .
C9 C8 H8 122.1 . .
N2 C9 C13 122.5(13) . .
N2 C9 C8 118.9(15) . .
C13 C9 C8 118.7(15) . .
N2 C10 C11 124.5(12) . .
N2 C10 H10 117.7 . .
C11 C10 H10 117.7 . .
C10 C11 C196 118.1(13) . .
C10 C11 C14 122.1(13) . .
C196 C11 C14 119.7(14) . .
C196 C13 C9 117.4(13) . .
C196 C13 H13 121.3 . .
C9 C13 H13 121.3 . .
C15 C14 C18 119.7(12) . .
C15 C14 C11 124.7(13) . .
C18 C14 C11 115.5(14) . .
N3 C15 C14 123.6(11) . .
N3 C15 H15 118.2 . .
C14 C15 H15 118.2 . .
N3 C16 C17 121.0(13) . .
N3 C16 C19 114.6(14) . .
C17 C16 C19 124.2(15) . .
C16 C17 C18 120.2(13) . .
C16 C17 H17 119.9 . .
C18 C17 H17 119.9 . .
C14 C18 C17 116.0(12) . .
C14 C18 H18 122.0 . .
C17 C18 H18 122.0 . .
N4 C19 C16 120.7(13) . .
N4 C19 H19 119.7 . .
C16 C19 H19 119.7 . .
C21 C20 C25 120.0 . .
C21 C20 N4 122.0(11) . .
C25 C20 N4 117.5(11) . .
C20 C21 C22 120.0 . .
C20 C21 H21 120.0 . .
C22 C21 H21 120.0 . .
C23 C22 C21 120.0 . .
C23 C22 H22 120.0 . .
C21 C22 H22 120.0 . .
C22 C23 C24 120.0 . .
C22 C23 C26 120.5(13) . .
C24 C23 C26 119.5(13) . .
C23 C24 C25 120.0 . .
C23 C24 H24 120.0 . .
C25 C24 H24 120.0 . .
C24 C25 C20 120.0 . .
C24 C25 H25 120.0 . .
C20 C25 H25 120.0 . .
C23 C26 H26A 109.5 . .
C23 C26 H26B 109.5 . .
H26A C26 H26B 109.5 . .
C23 C26 H26C 109.5 . .
H26A C26 H26C 109.5 . .
H26B C26 H26C 109.5 . .
C23 C26 H26D 109.5 . .
H26A C26 H26D 141.1 . .
H26B C26 H26D 56.3 . .
H26C C26 H26D 56.3 . .
C23 C26 H26E 109.5 . .
H26A C26 H26E 56.3 . .
H26B C26 H26E 141.1 . .
H26C C26 H26E 56.3 . .
H26D C26 H26E 109.5 . .
C23 C26 H26F 109.5 . .
H26A C26 H26F 56.3 . .
H26B C26 H26F 56.3 . .
H26C C26 H26F 141.1 . .
H26D C26 H26F 109.5 . .
H26E C26 H26F 109.5 . .
C28 C27 C32 120.0 . .
C28 C27 N5 119.0(7) . .
C32 C27 N5 121.0(7) . .
C29 C28 C27 120.0 . .
C29 C28 H28 120.0 . .
C27 C28 H28 120.0 . .
C28 C29 C30 120.0 . .
C28 C29 H29 120.0 . .
C30 C29 H29 120.0 . .
C29 C30 C31 120.0 . .
C29 C30 C33 121.0(8) . .
C31 C30 C33 118.9(8) . .
C32 C31 C30 120.0 . .
C32 C31 H31 120.0 . .
C30 C31 H31 120.0 . .
C31 C32 C27 120.0 . .
C31 C32 H32 120.0 . .
C27 C32 H32 120.0 . .
C30 C33 H33A 109.5 . .
C30 C33 H33B 109.5 . .
H33A C33 H33B 109.5 . .
C30 C33 H33C 109.5 . .
H33A C33 H33C 109.5 . .
H33B C33 H33C 109.5 . .
C30 C33 H33D 109.5 . .
H33A C33 H33D 141.1 . .
H33B C33 H33D 56.3 . .
H33C C33 H33D 56.3 . .
C30 C33 H33E 109.5 . .
H33A C33 H33E 56.3 . .
H33B C33 H33E 141.1 . .
H33C C33 H33E 56.3 . .
H33D C33 H33E 109.5 . .
C30 C33 H33F 109.5 . .
H33A C33 H33F 56.3 . .
H33B C33 H33F 56.3 . .
H33C C33 H33F 141.1 . .
H33D C33 H33F 109.5 . .
H33E C33 H33F 109.5 . .
N5 C34 C35 120.0(12) . .
N5 C34 H34 120.0 . .
C35 C34 H34 120.0 . .
N6 C35 C39 122.2(11) . .
N6 C35 C34 114.4(13) . .
C39 C35 C34 123.4(15) . .
N6 C36 C197 124.5(12) . .
N6 C36 H36 117.8 . .
C197 C36 H36 117.8 . .
C39 C38 C197 118.7(11) . .
C39 C38 H38 120.7 . .
C197 C38 H38 120.7 . .
C38 C39 C35 119.3(12) . .
C38 C39 H39 120.3 . .
C35 C39 H39 120.3 . .
C41 C40 C44 117.5(11) . .
C41 C40 C197 121.2(11) . .
C44 C40 C197 121.2(12) . .
C40 C41 N7 123.9(11) . .
C40 C41 H41 118.0 . .
N7 C41 H41 118.0 . .
C43 C42 N7 120.2(12) . .
C43 C42 C45 124.6(13) . .
N7 C42 C45 115.1(12) . .
C42 C43 C44 121.6(12) . .
C42 C43 H43 119.2 . .
C44 C43 H43 119.2 . .
C40 C44 C43 119.0(12) . .
C40 C44 H44 120.5 . .
C43 C44 H44 120.5 . .
N8 C45 C42 119.9(12) . .
N8 C45 H45 120.1 . .
C42 C45 H45 120.1 . .
C47 C46 C51 120.0 . .
C47 C46 N8 118.1(9) . .
C51 C46 N8 120.4(9) . .
C48 C47 C46 120.0 . .
C48 C47 H47 120.0 . .
C46 C47 H47 120.0 . .
C47 C48 C49 120.0 . .
C47 C48 H48 120.0 . .
C49 C48 H48 120.0 . .
C50 C49 C48 120.0 . .
C50 C49 C52 119.3(11) . .
C48 C49 C52 119.8(11) . .
C51 C50 C49 120.0 . .
C51 C50 H50 120.0 . .
C49 C50 H50 120.0 . .
C50 C51 C46 120.0 . .
C50 C51 H51 120.0 . .
C46 C51 H51 120.0 . .
C49 C52 H52A 109.5 . .
C49 C52 H52B 109.5 . .
H52A C52 H52B 109.5 . .
C49 C52 H52C 109.5 . .
H52A C52 H52C 109.5 . .
H52B C52 H52C 109.5 . .
C49 C52 H52D 109.5 . .
H52A C52 H52D 141.1 . .
H52B C52 H52D 56.3 . .
H52C C52 H52D 56.3 . .
C49 C52 H52E 109.5 . .
H52A C52 H52E 56.3 . .
H52B C52 H52E 141.1 . .
H52C C52 H52E 56.3 . .
H52D C52 H52E 109.5 . .
C49 C52 H52F 109.5 . .
H52A C52 H52F 56.3 . .
H52B C52 H52F 56.3 . .
H52C C52 H52F 141.1 . .
H52D C52 H52F 109.5 . .
H52E C52 H52F 109.5 . .
C54 C53 C58 120.0 . .
C54 C53 N9 112.9(16) . .
C58 C53 N9 126.6(16) . .
C53 C54 C55 120.0 . .
C53 C54 H54 120.0 . .
C55 C54 H54 120.0 . .
C54 C55 C56 120.0 . .
C54 C55 H55 120.0 . .
C56 C55 H55 120.0 . .
C57 C56 C55 120.0 . .
C57 C56 C59 124.5(16) . .
C55 C56 C59 115.5(16) . .
C56 C57 C58 120.0 . .
C56 C57 H57 120.0 . .
C58 C57 H57 120.0 . .
C57 C58 C53 120.0 . .
C57 C58 H58 120.0 . .
C53 C58 H58 120.0 . .
C56 C59 H59A 109.5 . .
C56 C59 H59B 109.5 . .
H59A C59 H59B 109.5 . .
C56 C59 H59C 109.5 . .
H59A C59 H59C 109.5 . .
H59B C59 H59C 109.5 . .
C56 C59 H59D 109.5 . .
H59A C59 H59D 141.1 . .
H59B C59 H59D 56.3 . .
H59C C59 H59D 56.3 . .
C56 C59 H59E 109.5 . .
H59A C59 H59E 56.3 . .
H59B C59 H59E 141.1 . .
H59C C59 H59E 56.3 . .
H59D C59 H59E 109.5 . .
C56 C59 H59F 109.5 . .
H59A C59 H59F 56.3 . .
H59B C59 H59F 56.3 . .
H59C C59 H59F 141.1 . .
H59D C59 H59F 109.5 . .
H59E C59 H59F 109.5 . .
N9 C60 C61 117.1(18) . .
N9 C60 H60 121.4 . .
C61 C60 H60 121.4 . .
N10 C61 C65 117.6(16) . .
N10 C61 C60 120.6(14) . .
C65 C61 C60 121.8(18) . .
C63 C62 N10 124.1(11) . .
C63 C62 H62 118.0 . .
N10 C62 H62 118.0 . .
C62 C63 C63 121.1(8) . 2_655
C62 C63 C64 113.8(10) . .
C63 C63 C64 125.0(8) 2_655 .
C65 C64 C63 120.5(11) . .
C65 C64 H64 119.7 . .
C63 C64 H64 119.7 . .
C61 C65 C64 121.0(15) . .
C61 C65 H65 119.5 . .
C64 C65 H65 119.5 . .
C71 C66 N11 123.8(18) . .
C71 C66 C67 114.8(16) . .
N11 C66 C67 121.3(18) . .
C68 C67 C66 123.7(17) . .
C68 C67 H67 118.1 . .
C66 C67 H67 118.1 . .
C69 C68 C67 118(2) . .
C69 C68 H68 121.0 . .
C67 C68 H68 121.0 . .
C68 C69 C198 124(2) . .
C68 C69 C72 121(2) . .
C198 C69 C72 115(3) . .
C66 C71 C198 122.2(19) . .
C66 C71 H71 118.9 . .
C198 C71 H71 118.9 . .
C69 C72 H72A 109.5 . .
C69 C72 H72B 109.5 . .
H72A C72 H72B 109.5 . .
C69 C72 H72C 109.5 . .
H72A C72 H72C 109.5 . .
H72B C72 H72C 109.5 . .
C69 C72 H72D 109.5 . .
H72A C72 H72D 141.1 . .
H72B C72 H72D 56.3 . .
H72C C72 H72D 56.3 . .
C69 C72 H72E 109.5 . .
H72A C72 H72E 56.3 . .
H72B C72 H72E 141.1 . .
H72C C72 H72E 56.3 . .
H72D C72 H72E 109.5 . .
C69 C72 H72F 109.5 . .
H72A C72 H72F 56.3 . .
H72B C72 H72F 56.3 . .
H72C C72 H72F 141.1 . .
H72D C72 H72F 109.5 . .
H72E C72 H72F 109.5 . .
N11 C73 C74 118.6(16) . .
N11 C73 H73 120.7 . .
C74 C73 H73 120.7 . .
N12 C74 C78 121.4(15) . .
N12 C74 C73 118.1(16) . .
C78 C74 C73 120.5(17) . .
N12 C75 C76 119.9(13) . .
N12 C75 H75 120.1 . .
C76 C75 H75 120.1 . .
C75 C76 C77 120.8(17) . .
C75 C76 C79 115.3(15) . .
C77 C76 C79 123.9(16) . .
C76 C77 C78 118.5(16) . .
C76 C77 H77 120.7 . .
C78 C77 H77 120.7 . .
C74 C78 C77 118.2(15) . .
C74 C78 H78 120.9 . .
C77 C78 H78 120.9 . .
C80 C79 C76 123.2(16) . .
C80 C79 C83 115.0(14) . .
C76 C79 C83 121.4(16) . .
N13 C80 C79 124.0(13) . .
N13 C80 H80 118.0 . .
C79 C80 H80 118.0 . .
C82 C81 N13 124.4(14) . .
C82 C81 C84 124.9(16) . .
N13 C81 C84 110.5(13) . .
C81 C82 C83 117.3(14) . .
C81 C82 H82 121.4 . .
C83 C82 H82 121.4 . .
C82 C83 C79 121.9(14) . .
C82 C83 H83 119.0 . .
C79 C83 H83 119.0 . .
N14 C84 C81 123.1(13) . .
N14 C84 H84 118.4 . .
C81 C84 H84 118.4 . .
C86 C85 C90 120.0 . .
C86 C85 N14 122.4(12) . .
C90 C85 N14 117.5(12) . .
C87 C86 C85 120.0 . .
C87 C86 H86 120.0 . .
C85 C86 H86 120.0 . .
C86 C87 C88 120.0 . .
C86 C87 H87 120.0 . .
C88 C87 H87 120.0 . .
C89 C88 C87 120.0 . .
C89 C88 C91 119.7(13) . .
C87 C88 C91 120.2(13) . .
C88 C89 C90 120.0 . .
C88 C89 H89 120.0 . .
C90 C89 H89 120.0 . .
C89 C90 C85 120.0 . .
C89 C90 H90 120.0 . .
C85 C90 H90 120.0 . .
C88 C91 H91A 109.5 . .
C88 C91 H91B 109.5 . .
H91A C91 H91B 109.5 . .
C88 C91 H91C 109.5 . .
H91A C91 H91C 109.5 . .
H91B C91 H91C 109.5 . .
C88 C91 H91D 109.5 . .
H91A C91 H91D 141.1 . .
H91B C91 H91D 56.3 . .
H91C C91 H91D 56.3 . .
C88 C91 H91E 109.5 . .
H91A C91 H91E 56.3 . .
H91B C91 H91E 141.1 . .
H91C C91 H91E 56.3 . .
H91D C91 H91E 109.5 . .
C88 C91 H91F 109.5 . .
H91A C91 H91F 56.3 . .
H91B C91 H91F 56.3 . .
H91C C91 H91F 141.1 . .
H91D C91 H91F 109.5 . .
H91E C91 H91F 109.5 . .
C93 C92 C97 120.0 . .
C93 C92 N21 117.5(16) . .
C97 C92 N21 121.9(16) . .
C92 C93 C94 120.0 . .
C92 C93 H93 120.0 . .
C94 C93 H93 120.0 . .
C93 C94 C95 120.0 . .
C93 C94 H94 120.0 . .
C95 C94 H94 120.0 . .
C96 C95 C94 120.0 . .
C96 C95 C98 114.4(18) . .
C94 C95 C98 125.4(18) . .
C95 C96 C97 120.0 . .
C95 C96 H96 120.0 . .
C97 C96 H96 120.0 . .
C96 C97 C92 120.0 . .
C96 C97 H97 120.0 . .
C92 C97 H97 120.0 . .
C95 C98 H98A 109.5 . .
C95 C98 H98B 109.5 . .
H98A C98 H98B 109.5 . .
C95 C98 H98C 109.5 . .
H98A C98 H98C 109.5 . .
H98B C98 H98C 109.5 . .
C95 C98 H98D 109.5 . .
H98A C98 H98D 141.1 . .
H98B C98 H98D 56.3 . .
H98C C98 H98D 56.3 . .
C95 C98 H98E 109.5 . .
H98A C98 H98E 56.3 . .
H98B C98 H98E 141.1 . .
H98C C98 H98E 56.3 . .
H98D C98 H98E 109.5 . .
C95 C98 H98F 109.5 . .
H98A C98 H98F 56.3 . .
H98B C98 H98F 56.3 . .
H98C C98 H98F 141.1 . .
H98D C98 H98F 109.5 . .
H98E C98 H98F 109.5 . .
N21 C99 C100 115.7(16) . .
N21 C99 H99 122.2 . .
C100 C99 H99 122.2 . .
N22 C100 C104 115.4(15) . .
N22 C100 C99 122.5(13) . .
C104 C100 C99 122.2(15) . .
N22 C101 C102 126.2(12) . .
N22 C101 H101 116.9 . .
C102 C101 H101 116.9 . .
C101 C102 C141 122.7(13) . 2_655
C101 C102 C103 115.7(13) . .
C141 C102 C103 121.6(12) 2_655 .
C104 C103 C102 116.7(12) . .
C104 C103 H103 121.6 . .
C102 C103 H103 121.6 . .
C100 C104 C103 124.6(13) . .
C100 C104 H104 117.7 . .
C103 C104 H104 117.7 . .
N17 C105 C106 121.9(19) . .
N17 C105 C110 120.1(18) . .
C106 C105 C110 117.9(18) . .
C107 C106 C105 121.8(19) . .
C107 C106 H106 119.1 . .
C105 C106 H106 119.1 . .
C106 C107 C108 122(2) . .
C106 C107 H107 119.1 . .
C108 C107 H107 119.1 . .
C109 C108 C107 118.3(19) . .
C109 C108 C111 120.9(19) . .
C107 C108 C111 120.6(19) . .
C110 C109 C108 123.9(19) . .
C110 C109 H109 118.1 . .
C108 C109 H109 118.1 . .
C109 C110 C105 116.0(18) . .
C109 C110 H110 122.0 . .
C105 C110 H110 122.0 . .
C108 C111 H11A 109.5 . .
C108 C111 H11B 109.5 . .
H11A C111 H11B 109.5 . .
C108 C111 H11C 109.5 . .
H11A C111 H11C 109.5 . .
H11B C111 H11C 109.5 . .
C108 C111 H11D 109.5 . .
H11A C111 H11D 141.1 . .
H11B C111 H11D 56.3 . .
H11C C111 H11D 56.3 . .
C108 C111 H11E 109.5 . .
H11A C111 H11E 56.3 . .
H11B C111 H11E 141.1 . .
H11C C111 H11E 56.3 . .
H11D C111 H11E 109.5 . .
C108 C111 H11F 109.5 . .
H11A C111 H11F 56.3 . .
H11B C111 H11F 56.3 . .
H11C C111 H11F 141.1 . .
H11D C111 H11F 109.5 . .
H11E C111 H11F 109.5 . .
N17 C112 C113 123.0(15) . .
N17 C112 H112 118.5 . .
C113 C112 H112 118.5 . .
C117 C113 N18 117.6(17) . .
C117 C113 C112 126.6(16) . .
N18 C113 C112 115.8(14) . .
N18 C114 C115 124.2(13) . .
N18 C114 H114 117.9 . .
C115 C114 H114 117.9 . .
C114 C115 C118 124.4(15) . .
C114 C115 C116 118.6(14) . .
C118 C115 C116 116.9(15) . .
C117 C116 C115 114.7(14) . .
C117 C116 H116 122.6 . .
C115 C116 H116 122.6 . .
C113 C117 C116 124.4(16) . .
C113 C117 H117 117.8 . .
C116 C117 H117 117.8 . .
C122 C118 C119 111.3(14) . .
C122 C118 C115 126.6(16) . .
C119 C118 C115 122.1(15) . .
N19 C119 C118 126.4(13) . .
N19 C119 H119 116.8 . .
C118 C119 H119 116.8 . .
N19 C120 C121 120.1(15) . .
N19 C120 C123 113.6(15) . .
C121 C120 C123 126.2(17) . .
C122 C121 C120 117.8(16) . .
C122 C121 H121 121.1 . .
C120 C121 H121 121.1 . .
C121 C122 C118 125.9(15) . .
C121 C122 H122 117.0 . .
C118 C122 H122 117.0 . .
N20 C123 C120 123.1(13) . .
N20 C123 H123 118.5 . .
C120 C123 H123 118.5 . .
N20 C124 C129 122.6(14) . .
N20 C124 C125 120.3(14) . .
C129 C124 C125 117.1(14) . .
C126 C125 C124 116.4(15) . .
C126 C125 H125 121.8 . .
C124 C125 H125 121.8 . .
C127 C126 C125 125.4(16) . .
C127 C126 H126 117.3 . .
C125 C126 H126 117.3 . .
C126 C127 C128 120.0(15) . .
C126 C127 C130 123.5(15) . .
C128 C127 C130 116.2(15) . .
C129 C128 C127 116.7(15) . .
C129 C128 H128 121.7 . .
C127 C128 H128 121.7 . .
C128 C129 C124 124.2(15) . .
C128 C129 H129 117.9 . .
C124 C129 H129 117.9 . .
C127 C130 H13A 109.5 . .
C127 C130 H13B 109.5 . .
H13A C130 H13B 109.5 . .
C127 C130 H13C 109.5 . .
H13A C130 H13C 109.5 . .
H13B C130 H13C 109.5 . .
C127 C130 H13D 109.5 . .
H13A C130 H13D 141.1 . .
H13B C130 H13D 56.3 . .
H13C C130 H13D 56.3 . .
C127 C130 H13E 109.5 . .
H13A C130 H13E 56.3 . .
H13B C130 H13E 141.1 . .
H13C C130 H13E 56.3 . .
H13D C130 H13E 109.5 . .
C127 C130 H13F 109.5 . .
H13A C130 H13F 56.3 . .
H13B C130 H13F 56.3 . .
H13C C130 H13F 141.1 . .
H13D C130 H13F 109.5 . .
H13E C130 H13F 109.5 . .
N27 C131 C132 111.5(14) . .
N27 C131 C136 128.4(14) . .
C132 C131 C136 120.0 . .
C131 C132 C133 120.0 . .
C131 C132 H132 120.0 . .
C133 C132 H132 120.0 . .
C134 C133 C132 120.0 . .
C134 C133 H133 120.0 . .
C132 C133 H133 120.0 . .
C135 C134 C133 120.0 . .
C135 C134 C137 126.8(16) . .
C133 C134 C137 113.1(16) . .
C134 C135 C136 120.0 . .
C134 C135 H135 120.0 . .
C136 C135 H135 120.0 . .
C135 C136 C131 120.0 . .
C135 C136 H136 120.0 . .
C131 C136 H136 120.0 . .
C134 C137 H13G 109.5 . .
C134 C137 H13H 109.5 . .
H13G C137 H13H 109.5 . .
C134 C137 H13I 109.5 . .
H13G C137 H13I 109.5 . .
H13H C137 H13I 109.5 . .
C134 C137 H13J 109.5 . .
H13G C137 H13J 141.1 . .
H13H C137 H13J 56.3 . .
H13I C137 H13J 56.3 . .
C134 C137 H13K 109.5 . .
H13G C137 H13K 56.3 . .
H13H C137 H13K 141.1 . .
H13I C137 H13K 56.3 . .
H13J C137 H13K 109.5 . .
C134 C137 H13L 109.5 . .
H13G C137 H13L 56.3 . .
H13H C137 H13L 56.3 . .
H13I C137 H13L 141.1 . .
H13J C137 H13L 109.5 . .
H13K C137 H13L 109.5 . .
N27 C138 C139 121.3(13) . .
N27 C138 H138 119.3 . .
C139 C138 H138 119.3 . .
N28 C139 C143 119.6(12) . .
N28 C139 C138 116.7(12) . .
C143 C139 C138 123.4(13) . .
N28 C140 C141 120.6(11) . .
N28 C140 H140 119.7 . .
C141 C140 H140 119.7 . .
C142 C141 C140 115.9(12) . .
C142 C141 C102 123.8(13) . 2_655
C140 C141 C102 120.3(12) . 2_655
C143 C142 C141 122.8(11) . .
C143 C142 H142 118.6 . .
C141 C142 H142 118.6 . .
C139 C143 C142 117.0(11) . .
C139 C143 H143 121.5 . .
C142 C143 H143 121.5 . .
C145 C144 C149 120.0 . .
C145 C144 N23 111.7(16) . .
C149 C144 N23 128.1(16) . .
C144 C145 C146 120.0 . .
C144 C145 H145 120.0 . .
C146 C145 H145 120.0 . .
C147 C146 C145 120.0 . .
C147 C146 H146 120.0 . .
C145 C146 H146 120.0 . .
C146 C147 C148 120.0 . .
C146 C147 C150 119.7(4) . .
C148 C147 C150 120.3(4) . .
C149 C148 C147 120.0 . .
C149 C148 H148 120.0 . .
C147 C148 H148 120.0 . .
C148 C149 C144 120.0 . .
C148 C149 H149 120.0 . .
C144 C149 H149 120.0 . .
C147 C150 H15A 109.5 . .
C147 C150 H15B 109.5 . .
H15A C150 H15B 109.5 . .
C147 C150 H15C 109.5 . .
H15A C150 H15C 109.5 . .
H15B C150 H15C 109.5 . .
C147 C150 H15D 109.5 . .
H15A C150 H15D 141.1 . .
H15B C150 H15D 56.3 . .
H15C C150 H15D 56.3 . .
C147 C150 H15E 109.5 . .
H15A C150 H15E 56.3 . .
H15B C150 H15E 141.1 . .
H15C C150 H15E 56.3 . .
H15D C150 H15E 109.5 . .
C147 C150 H15F 109.5 . .
H15A C150 H15F 56.3 . .
H15B C150 H15F 56.3 . .
H15C C150 H15F 141.1 . .
H15D C150 H15F 109.5 . .
H15E C150 H15F 109.5 . .
N23 C151 C152 120.9(13) . .
N23 C151 H151 119.6 . .
C152 C151 H151 119.6 . .
N24 C152 C156 122.6(13) . .
N24 C152 C151 115.4(13) . .
C156 C152 C151 121.5(15) . .
N24 C153 C154 129.4(12) . .
N24 C153 H153 115.3 . .
C154 C153 H153 115.3 . .
C157 C154 C153 124.5(14) . .
C157 C154 C155 122.5(13) . .
C153 C154 C155 112.6(13) . .
C156 C155 C154 119.9(12) . .
C156 C155 H155 120.0 . .
C154 C155 H155 120.0 . .
C155 C156 C152 121.3(13) . .
C155 C156 H156 119.3 . .
C152 C156 H156 119.3 . .
C154 C157 C161 126.6(14) . .
C154 C157 C158 117.7(15) . .
C161 C157 C158 115.3(15) . .
N25 C158 C157 122.6(13) . .
N25 C158 H158 118.7 . .
C157 C158 H158 118.7 . .
N25 C159 C160 124.9(13) . .
N25 C159 C162 113.7(15) . .
C160 C159 C162 121.4(17) . .
C161 C160 C159 116.7(15) . .
C161 C160 H160 121.7 . .
C159 C160 H160 121.7 . .
C160 C161 C157 124.6(14) . .
C160 C161 H161 117.7 . .
C157 C161 H161 117.7 . .
N26 C162 C159 121.3(14) . .
N26 C162 H162 119.4 . .
C159 C162 H162 119.4 . .
C168 C163 C164 116.8(14) . .
C168 C163 N26 119.5(12) . .
C164 C163 N26 123.3(14) . .
C165 C164 C163 121.7(14) . .
C165 C164 H164 119.2 . .
C163 C164 H164 119.2 . .
C164 C165 C166 117.4(14) . .
C164 C165 H165 121.3 . .
C166 C165 H165 121.3 . .
C167 C166 C165 121.8(15) . .
C167 C166 C169 122.3(17) . .
C165 C166 C169 115.4(17) . .
C166 C167 C168 117.8(14) . .
C166 C167 H167 121.1 . .
C168 C167 H167 121.1 . .
C163 C168 C167 123.9(12) . .
C163 C168 H168 118.1 . .
C167 C168 H168 118.1 . .
C166 C169 H16A 109.5 . .
C166 C169 H16B 109.5 . .
H16A C169 H16B 109.5 . .
C166 C169 H16C 109.5 . .
H16A C169 H16C 109.5 . .
H16B C169 H16C 109.5 . .
C166 C169 H16D 109.5 . .
H16A C169 H16D 141.1 . .
H16B C169 H16D 56.3 . .
H16C C169 H16D 56.3 . .
C166 C169 H16E 109.5 . .
H16A C169 H16E 56.3 . .
H16B C169 H16E 141.1 . .
H16C C169 H16E 56.3 . .
H16D C169 H16E 109.5 . .
C166 C169 H16F 109.5 . .
H16A C169 H16F 56.3 . .
H16B C169 H16F 56.3 . .
H16C C169 H16F 141.1 . .
H16D C169 H16F 109.5 . .
H16E C169 H16F 109.5 . .
C172 C171 C176 120.0 . .
C172 C171 N29 124.7(14) . .
C176 C171 N29 115.3(14) . .
C173 C172 C171 120.0 . .
C173 C172 H172 120.0 . .
C171 C172 H172 120.0 . .
C174 C173 C172 120.0 . .
C174 C173 H173 120.0 . .
C172 C173 H173 120.0 . .
C175 C174 C173 120.0 . .
C175 C174 C177 119.6(4) . .
C173 C174 C177 120.4(4) . .
C174 C175 C176 120.0 . .
C174 C175 H175 120.0 . .
C176 C175 H175 120.0 . .
C175 C176 C171 120.0 . .
C175 C176 H176 120.0 . .
C171 C176 H176 120.0 . .
C174 C177 H17A 109.5 . .
C174 C177 H17B 109.5 . .
H17A C177 H17B 109.5 . .
C174 C177 H17C 109.5 . .
H17A C177 H17C 109.5 . .
H17B C177 H17C 109.5 . .
C174 C177 H17D 109.5 . .
H17A C177 H17D 141.1 . .
H17B C177 H17D 56.3 . .
H17C C177 H17D 56.3 . .
C174 C177 H17E 109.5 . .
H17A C177 H17E 56.3 . .
H17B C177 H17E 141.1 . .
H17C C177 H17E 56.3 . .
H17D C177 H17E 109.5 . .
C174 C177 H17F 109.5 . .
H17A C177 H17F 56.3 . .
H17B C177 H17F 56.3 . .
H17C C177 H17F 141.1 . .
H17D C177 H17F 109.5 . .
H17E C177 H17F 109.5 . .
C184 C183 C188 120.0 . .
C184 C183 N15 112.9(19) . .
C188 C183 N15 127.1(19) . .
C183 C184 C185 120.0 . .
C183 C184 H184 120.0 . .
C185 C184 H184 120.0 . .
C186 C185 C184 120.0 . .
C186 C185 H185 120.0 . .
C184 C185 H185 120.0 . .
C185 C186 C187 120.0 . .
C185 C186 C189 120.0(4) . .
C187 C186 C189 120.0(4) . .
C188 C187 C186 120.0 . .
C188 C187 H187 120.0 . .
C186 C187 H187 120.0 . .
C187 C188 C183 120.0 . .
C187 C188 H188 120.0 . .
C183 C188 H188 120.0 . .
C186 C189 H19A 109.5 . .
C186 C189 H19B 109.5 . .
H19A C189 H19B 109.5 . .
C186 C189 H19C 109.5 . .
H19A C189 H19C 109.5 . .
H19B C189 H19C 109.5 . .
C186 C189 H19D 109.5 . .
H19A C189 H19D 141.1 . .
H19B C189 H19D 56.3 . .
H19C C189 H19D 56.3 . .
C186 C189 H19E 109.5 . .
H19A C189 H19E 56.3 . .
H19B C189 H19E 141.1 . .
H19C C189 H19E 56.3 . .
H19D C189 H19E 109.5 . .
C186 C189 H19F 109.5 . .
H19A C189 H19F 56.3 . .
H19B C189 H19F 56.3 . .
H19C C189 H19F 141.1 . .
H19D C189 H19F 109.5 . .
H19E C189 H19F 109.5 . .
N15 C190 C191 116.5(14) . .
N15 C190 H190 121.8 . .
C191 C190 H190 121.8 . .
C195 C191 N16 125.2(14) . .
C195 C191 C190 124.1(14) . .
N16 C191 C190 110.7(13) . .
N16 C192 C193 125.3(11) . .
N16 C192 H192 117.3 . .
C193 C192 H192 117.3 . .
C192 C193 C194 113.3(12) . .
C192 C193 C203 123.4(12) . 2_655
C194 C193 C203 123.3(12) . 2_655
C195 C194 C193 122.1(13) . .
C195 C194 H194 119.0 . .
C193 C194 H194 119.0 . .
C191 C195 C194 118.6(13) . .
C191 C195 H195 120.7 . .
C194 C195 H195 120.7 . .
C11 C196 C13 120.4(14) . .
C11 C196 H196 119.8 . .
C13 C196 H196 119.8 . .
C40 C197 C38 122.0(12) . .
C40 C197 C36 120.2(13) . .
C38 C197 C36 117.8(12) . .
C71 C198 C69 117.3(18) . .
C71 C198 H198 121.3 . .
C69 C198 H198 121.3 . .
N29 C199 C201 114.2(11) . .
N29 C199 H200 122.9 . .
C201 C199 H200 122.9 . .
N30 C201 C205 121.7(11) . .
N30 C201 C199 115.7(12) . .
C205 C201 C199 122.6(12) . .
N30 C202 C203 123.4(11) . .
N30 C202 H202 118.3 . .
C203 C202 H202 118.3 . .
C204 C203 C202 115.3(11) . .
C204 C203 C193 123.5(12) . 2_655
C202 C203 C193 121.1(13) . 2_655
C205 C204 C203 121.8(12) . .
C205 C204 H204 119.1 . .
C203 C204 H204 119.1 . .
C204 C205 C201 118.8(11) . .
C204 C205 H205 120.6 . .
C201 C205 H205 120.6 . .
N31 C206 C207 159(4) . .
C206 C207 H20A 109.5 . .
C206 C207 H20B 109.5 . .
H20A C207 H20B 109.5 . .
C206 C207 H20C 109.5 . .
H20A C207 H20C 109.5 . .
H20B C207 H20C 109.5 . .
N32 C208 C209 177(3) . .
C208 C209 H30G 109.5 . .
C208 C209 H30H 109.5 . .
H30G C209 H30H 109.5 . .
C208 C209 H30I 109.5 . .
H30G C209 H30I 109.5 . .
H30H C209 H30I 109.5 . .
C8 N1 C1 119.6(12) . .
C8 N1 Ni1 112.7(9) . .
C1 N1 Ni1 125.6(9) . .
C9 N2 C10 117.0(11) . .
C9 N2 Ni1 110.6(10) . .
C10 N2 Ni1 129.8(9) . .
C15 N3 C16 119.2(11) . .
C15 N3 Ni2 128.7(9) . .
C16 N3 Ni2 112.0(10) . .
C19 N4 C20 118.6(11) . .
C19 N4 Ni2 111.1(9) . .
C20 N4 Ni2 127.9(8) . .
C34 N5 C27 120.1(11) . .
C34 N5 Ni1 110.6(8) . .
C27 N5 Ni1 126.4(7) . .
C36 N6 C35 117.2(11) . .
C36 N6 Ni1 130.1(10) . .
C35 N6 Ni1 112.5(9) . .
C42 N7 C41 117.7(10) . .
C42 N7 Ni5 112.1(9) . .
C41 N7 Ni5 128.1(8) . .
C45 N8 C46 119.1(11) . .
C45 N8 Ni5 112.2(9) . .
C46 N8 Ni5 126.4(9) . .
C60 N9 C53 109.1(15) . .
C60 N9 Ni1 114.0(12) . .
C53 N9 Ni1 135.9(11) . .
C61 N10 C62 123.0(12) . .
C61 N10 Ni1 107.2(11) . .
C62 N10 Ni1 129.8(10) . .
C73 N11 C66 120.2(15) . .
C73 N11 Ni2 112.0(11) . .
C66 N11 Ni2 125.6(11) . .
C74 N12 C75 121.2(13) . .
C74 N12 Ni2 110.5(11) . .
C75 N12 Ni2 127.0(10) . .
C80 N13 C81 117.0(11) . .
C80 N13 Ni3 126.0(10) . .
C81 N13 Ni3 116.8(10) . .
C84 N14 C85 120.2(11) . .
C84 N14 Ni3 109.0(10) . .
C85 N14 Ni3 128.4(9) . .
C190 N15 C183 122.0(14) . .
C190 N15 Ni2 114.4(9) . .
C183 N15 Ni2 120.3(12) . .
C192 N16 C191 115.4(11) . .
C192 N16 Ni2 125.3(9) . .
C191 N16 Ni2 119.2(10) . .
C112 N17 C105 119.8(15) . .
C112 N17 Ni3 109.5(11) . .
C105 N17 Ni3 129.1(11) . .
C114 N18 C113 120.5(13) . .
C114 N18 Ni3 127.6(10) . .
C113 N18 Ni3 109.5(11) . .
C119 N19 C120 118.2(12) . .
C119 N19 Ni4 128.7(11) . .
C120 N19 Ni4 113.2(11) . .
C123 N20 C124 122.9(13) . .
C123 N20 Ni4 110.2(9) . .
C124 N20 Ni4 124.4(9) . .
C99 N21 C92 110.8(13) . .
C99 N21 Ni3 112.5(11) . .
C92 N21 Ni3 135.9(12) . .
C100 N22 C101 120.9(12) . .
C100 N22 Ni3 109.0(10) . .
C101 N22 Ni3 130.0(9) . .
C151 N23 C144 119.0(14) . .
C151 N23 Ni4 110.4(10) . .
C144 N23 Ni4 128.6(11) . .
C152 N24 C153 113.9(11) . .
C152 N24 Ni4 113.2(10) . .
C153 N24 Ni4 132.4(8) . .
C158 N25 C159 115.5(12) . .
C158 N25 Ni5 129.9(10) . .
C159 N25 Ni5 113.1(11) . .
C162 N26 C163 123.3(13) . .
C162 N26 Ni5 108.8(9) . .
C163 N26 Ni5 125.9(9) . .
C138 N27 C131 107.4(12) . .
C138 N27 Ni4 108.8(10) . .
C131 N27 Ni4 142.4(10) . .
C139 N28 C140 124.0(10) . .
C139 N28 Ni4 110.0(10) . .
C140 N28 Ni4 125.9(9) . .
C199 N29 C171 118.2(13) . .
C199 N29 Ni5 115.4(9) . .
C171 N29 Ni5 126.2(10) . .
C201 N30 C202 118.8(10) . .
C201 N30 Ni5 115.3(9) . .
C202 N30 Ni5 125.8(8) . .
O2 Cl1 O3 113.2(8) . .
O2 Cl1 O1 111.7(8) . .
O3 Cl1 O1 110.1(8) . .
O2 Cl1 O4 108.9(8) . .
O3 Cl1 O4 107.0(8) . .
O1 Cl1 O4 105.5(7) . .
O7 Cl2 O5 112.8(15) . .
O7 Cl2 O6 108.2(13) . .
O5 Cl2 O6 117.0(14) . .
O7 Cl2 O8 102.9(15) . .
O5 Cl2 O8 107.7(11) . .
O6 Cl2 O8 107.1(11) . .
O10 Cl3 O12 109.5(11) . .
O10 Cl3 O11 113.4(10) . .
O12 Cl3 O11 114.3(9) . .
O10 Cl3 O9 109.1(10) . .
O12 Cl3 O9 109.6(11) . .
O11 Cl3 O9 100.6(8) . .
O19 Cl5 O18 119.9(9) . .
O19 Cl5 O20 114.1(10) . .
O18 Cl5 O20 106.7(8) . .
O19 Cl5 O17 110.9(8) . .
O18 Cl5 O17 99.8(8) . .
O20 Cl5 O17 103.3(8) . .
O15 Cl4 O14 114.4(7) . .
O15 Cl4 O13 107.6(7) . .
O14 Cl4 O13 106.8(7) . .
O15 Cl4 O16 107.8(6) . .
O14 Cl4 O16 109.3(6) . .
O13 Cl4 O16 110.9(7) . .
O23 Cl6 O22 108.9(7) . .
O23 Cl6 O24 111.4(7) . .
O22 Cl6 O24 107.6(6) . .
O23 Cl6 O21 108.8(6) . .
O22 Cl6 O21 112.1(7) . .
O24 Cl6 O21 108.0(6) . .
O25 Cl8 O25 115.8(12) 2_655 .
O25 Cl8 O26 107.8(6) 2_655 .
O25 Cl8 O26 106.3(7) . .
O25 Cl8 O26 106.3(7) 2_655 2_655
O25 Cl8 O26 107.8(6) . 2_655
O26 Cl8 O26 113.1(9) . 2_655
O30 Cl9 O27 119.4(12) . .
O30 Cl9 O29 110.5(13) . .
O27 Cl9 O29 111.9(11) . .
O30 Cl9 O28 99.0(14) . .
O27 Cl9 O28 107.4(11) . .
O29 Cl9 O28 107.1(13) . .
N6 Ni1 N9 97.1(5) . .
N6 Ni1 N10 90.3(4) . .
N9 Ni1 N10 80.4(5) . .
N6 Ni1 N2 169.3(5) . .
N9 Ni1 N2 91.2(4) . .
N10 Ni1 N2 97.7(4) . .
N6 Ni1 N5 79.4(4) . .
N9 Ni1 N5 175.2(4) . .
N10 Ni1 N5 96.2(5) . .
N2 Ni1 N5 92.6(4) . .
N6 Ni1 N1 93.2(4) . .
N9 Ni1 N1 100.1(5) . .
N10 Ni1 N1 176.4(4) . .
N2 Ni1 N1 78.8(5) . .
N5 Ni1 N1 83.5(4) . .
N16 Ni2 N3 90.8(4) . .
N16 Ni2 N11 173.2(4) . .
N3 Ni2 N11 94.9(5) . .
N16 Ni2 N4 99.5(4) . .
N3 Ni2 N4 79.1(5) . .
N11 Ni2 N4 85.3(4) . .
N16 Ni2 N12 96.7(4) . .
N3 Ni2 N12 167.9(4) . .
N11 Ni2 N12 78.3(5) . .
N4 Ni2 N12 90.3(4) . .
N16 Ni2 N15 77.7(4) . .
N3 Ni2 N15 99.8(4) . .
N11 Ni2 N15 97.6(4) . .
N4 Ni2 N15 177.0(4) . .
N12 Ni2 N15 91.1(4) . .
N13 Ni3 N22 93.7(4) . .
N13 Ni3 N18 164.8(5) . .
N22 Ni3 N18 96.9(4) . .
N13 Ni3 N21 98.7(5) . .
N22 Ni3 N21 80.0(5) . .
N18 Ni3 N21 93.8(4) . .
N13 Ni3 N14 78.1(5) . .
N22 Ni3 N14 97.6(4) . .
N18 Ni3 N14 89.7(5) . .
N21 Ni3 N14 175.9(5) . .
N13 Ni3 N17 90.9(4) . .
N22 Ni3 N17 175.3(5) . .
N18 Ni3 N17 78.8(5) . .
N21 Ni3 N17 98.3(5) . .
N14 Ni3 N17 84.3(4) . .
N24 Ni4 N19 168.9(5) . .
N24 Ni4 N28 95.9(4) . .
N19 Ni4 N28 91.1(4) . .
N24 Ni4 N27 90.4(4) . .
N19 Ni4 N27 99.0(5) . .
N28 Ni4 N27 82.5(5) . .
N24 Ni4 N23 79.0(5) . .
N19 Ni4 N23 94.2(4) . .
N28 Ni4 N23 174.7(4) . .
N27 Ni4 N23 96.1(4) . .
N24 Ni4 N20 93.0(4) . .
N19 Ni4 N20 77.6(5) . .
N28 Ni4 N20 96.8(4) . .
N27 Ni4 N20 176.6(4) . .
N23 Ni4 N20 84.9(4) . .
N30 Ni5 N29 78.6(4) . .
N30 Ni5 N25 90.2(4) . .
N29 Ni5 N25 96.2(5) . .
N30 Ni5 N7 98.0(4) . .
N29 Ni5 N7 90.9(4) . .
N25 Ni5 N7 170.1(4) . .
N30 Ni5 N26 99.1(4) . .
N29 Ni5 N26 175.6(4) . .
N25 Ni5 N26 80.0(5) . .
N7 Ni5 N26 93.2(4) . .
N30 Ni5 N8 175.6(4) . .
N29 Ni5 N8 100.2(4) . .
N25 Ni5 N8 94.1(4) . .
N7 Ni5 N8 77.8(4) . .
N26 Ni5 N8 82.4(3) . .

loop_
_geom_bond_atom_site_label_1
_geom_bond_atom_site_label_2
_geom_bond_distance
_geom_bond_site_symmetry_2
C1 C2 1.3900 .
C1 C6 1.3900 .
C1 N1 1.414(12) .
C2 C3 1.3900 .
C2 H2 0.9500 .
C3 C4 1.3900 .
C3 H3 0.9500 .
C4 C5 1.3900 .
C4 C7 1.505(9) .
C5 C6 1.3900 .
C5 H5 0.9500 .
C6 H6 0.9500 .
C7 H7A 0.9800 .
C7 H7B 0.9800 .
C7 H7C 0.9800 .
C7 H7D 0.9800 .
C7 H7E 0.9800 .
C7 H7F 0.9800 .
C8 N1 1.313(14) .
C8 C9 1.485(17) .
C8 H8 0.9500 .
C9 N2 1.334(14) .
C9 C13 1.414(16) .
C10 N2 1.348(13) .
C10 C11 1.363(14) .
C10 H10 0.9500 .
C11 C196 1.361(16) .
C11 C14 1.523(16) .
C13 C196 1.387(17) .
C13 H13 0.9500 .
C14 C15 1.366(15) .
C14 C18 1.441(16) .
C15 N3 1.313(12) .
C15 H15 0.9500 .
C16 N3 1.375(15) .
C16 C17 1.396(16) .
C16 C19 1.465(17) .
C17 C18 1.406(15) .
C17 H17 0.9500 .
C18 H18 0.9500 .
C19 N4 1.292(14) .
C19 H19 0.9500 .
C20 C21 1.3900 .
C20 C25 1.3900 .
C20 N4 1.434(12) .
C21 C22 1.3900 .
C21 H21 0.9500 .
C22 C23 1.3900 .
C22 H22 0.9500 .
C23 C24 1.3900 .
C23 C26 1.580(18) .
C24 C25 1.3900 .
C24 H24 0.9500 .
C25 H25 0.9500 .
C26 H26A 0.9800 .
C26 H26B 0.9800 .
C26 H26C 0.9800 .
C26 H26D 0.9800 .
C26 H26E 0.9800 .
C26 H26F 0.9800 .
C27 C28 1.3900 .
C27 C32 1.3900 .
C27 N5 1.457(10) .
C28 C29 1.3900 .
C28 H28 0.9500 .
C29 C30 1.3900 .
C29 H29 0.9500 .
C30 C31 1.3900 .
C30 C33 1.562(13) .
C31 C32 1.3900 .
C31 H31 0.9500 .
C32 H32 0.9500 .
C33 H33A 0.9800 .
C33 H33B 0.9800 .
C33 H33C 0.9800 .
C33 H33D 0.9800 .
C33 H33E 0.9800 .
C33 H33F 0.9800 .
C34 N5 1.269(13) .
C34 C35 1.479(16) .
C34 H34 0.9500 .
C35 N6 1.383(15) .
C35 C39 1.418(16) .
C36 N6 1.294(12) .
C36 C197 1.423(15) .
C36 H36 0.9500 .
C38 C39 1.360(14) .
C38 C197 1.417(15) .
C38 H38 0.9500 .
C39 H39 0.9500 .
C40 C41 1.367(14) .
C40 C44 1.392(15) .
C40 C197 1.457(15) .
C41 N7 1.374(12) .
C41 H41 0.9500 .
C42 C43 1.371(15) .
C42 N7 1.360(13) .
C42 C45 1.481(16) .
C43 C44 1.375(16) .
C43 H43 0.9500 .
C44 H44 0.9500 .
C45 N8 1.280(14) .
C45 H45 0.9500 .
C46 C47 1.3900 .
C46 C51 1.3900 .
C46 N8 1.470(11) .
C47 C48 1.3900 .
C47 H47 0.9500 .
C48 C49 1.3900 .
C48 H48 0.9500 .
C49 C50 1.3900 .
C49 C52 1.529(9) .
C50 C51 1.3900 .
C50 H50 0.9500 .
C51 H51 0.9500 .
C52 H52A 0.9800 .
C52 H52B 0.9800 .
C52 H52C 0.9800 .
C52 H52D 0.9800 .
C52 H52E 0.9800 .
C52 H52F 0.9800 .
C53 C54 1.3900 .
C53 C58 1.3900 .
C53 N9 1.446(15) .
C54 C55 1.3900 .
C54 H54 0.9500 .
C55 C56 1.3900 .
C55 H55 0.9500 .
C56 C57 1.3900 .
C56 C59 1.65(2) .
C57 C58 1.3900 .
C57 H57 0.9500 .
C58 H58 0.9500 .
C59 H59A 0.9800 .
C59 H59B 0.9800 .
C59 H59C 0.9800 .
C59 H59D 0.9800 .
C59 H59E 0.9800 .
C59 H59F 0.9800 .
C60 N9 1.211(17) .
C60 C61 1.45(2) .
C60 H60 0.9500 .
C61 N10 1.351(16) .
C61 C65 1.377(17) .
C62 C63 1.379(14) .
C62 N10 1.345(13) .
C62 H62 0.9500 .
C63 C63 1.43(2) 2_655
C63 C64 1.450(15) .
C64 C65 1.407(15) .
C64 H64 0.9500 .
C65 H65 0.9500 .
C66 C71 1.350(19) .
C66 N11 1.380(17) .
C66 C67 1.48(2) .
C67 C68 1.37(2) .
C67 H67 0.9500 .
C68 C69 1.27(2) .
C68 H68 0.9500 .
C69 C198 1.46(2) .
C69 C72 1.61(2) .
C71 C198 1.39(2) .
C71 H71 0.9500 .
C72 H72A 0.9800 .
C72 H72B 0.9800 .
C72 H72C 0.9800 .
C72 H72D 0.9800 .
C72 H72E 0.9800 .
C72 H72F 0.9800 .
C73 N11 1.288(15) .
C73 C74 1.455(19) .
C73 H73 0.9500 .
C74 N12 1.318(15) .
C74 C78 1.406(18) .
C75 N12 1.347(14) .
C75 C76 1.408(16) .
C75 H75 0.9500 .
C76 C77 1.345(18) .
C76 C79 1.470(19) .
C77 C78 1.425(19) .
C77 H77 0.9500 .
C78 H78 0.9500 .
C79 C80 1.383(16) .
C79 C83 1.444(18) .
C80 N13 1.357(13) .
C80 H80 0.9500 .
C81 C82 1.342(16) .
C81 N13 1.383(14) .
C81 C84 1.474(17) .
C82 C83 1.383(18) .
C82 H82 0.9500 .
C83 H83 0.9500 .
C84 N14 1.284(14) .
C84 H84 0.9500 .
C85 C86 1.3900 .
C85 C90 1.3900 .
C85 N14 1.404(13) .
C86 C87 1.3900 .
C86 H86 0.9500 .
C87 C88 1.3900 .
C87 H87 0.9500 .
C88 C89 1.3900 .
C88 C91 1.565(16) .
C89 C90 1.3900 .
C89 H89 0.9500 .
C90 H90 0.9500 .
C91 H91A 0.9800 .
C91 H91B 0.9800 .
C91 H91C 0.9800 .
C91 H91D 0.9800 .
C91 H91E 0.9800 .
C91 H91F 0.9800 .
C92 C93 1.3900 .
C92 C97 1.3900 .
C92 N21 1.397(15) .
C93 C94 1.3900 .
C93 H93 0.9500 .
C94 C95 1.3900 .
C94 H94 0.9500 .
C95 C96 1.3900 .
C95 C98 1.48(2) .
C96 C97 1.3900 .
C96 H96 0.9500 .
C97 H97 0.9500 .
C98 H98A 0.9800 .
C98 H98B 0.9800 .
C98 H98C 0.9800 .
C98 H98D 0.9800 .
C98 H98E 0.9800 .
C98 H98F 0.9800 .
C99 N21 1.286(16) .
C99 C100 1.429(18) .
C99 H99 0.9500 .
C100 N22 1.356(15) .
C100 C104 1.408(16) .
C101 N22 1.353(14) .
C101 C102 1.367(15) .
C101 H101 0.9500 .
C102 C141 1.415(15) 2_655
C102 C103 1.428(15) .
C103 C104 1.415(15) .
C103 H103 0.9500 .
C104 H104 0.9500 .
C105 N17 1.378(19) .
C105 C106 1.41(2) .
C105 C110 1.49(2) .
C106 C107 1.350(19) .
C106 H106 0.9500 .
C107 C108 1.39(2) .
C107 H107 0.9500 .
C108 C109 1.39(2) .
C108 C111 1.47(2) .
C109 C110 1.394(19) .
C109 H109 0.9500 .
C110 H110 0.9500 .
C111 H11A 0.9800 .
C111 H11B 0.9800 .
C111 H11C 0.9800 .
C111 H11D 0.9800 .
C111 H11E 0.9800 .
C111 H11F 0.9800 .
C112 N17 1.239(15) .
C112 C113 1.421(19) .
C112 H112 0.9500 .
C113 C117 1.378(18) .
C113 N18 1.373(14) .
C114 N18 1.333(14) .
C114 C115 1.342(15) .
C114 H114 0.9500 .
C115 C118 1.480(17) .
C115 C116 1.464(17) .
C116 C117 1.388(17) .
C116 H116 0.9500 .
C117 H117 0.9500 .
C118 C122 1.366(17) .
C118 C119 1.411(16) .
C119 N19 1.341(14) .
C119 H119 0.9500 .
C120 N19 1.373(15) .
C120 C121 1.374(18) .
C120 C123 1.407(17) .
C121 C122 1.386(18) .
C121 H121 0.9500 .
C122 H122 0.9500 .
C123 N20 1.250(14) .
C123 H123 0.9500 .
C124 N20 1.407(16) .
C124 C129 1.415(18) .
C124 C125 1.508(18) .
C125 C126 1.393(16) .
C125 H125 0.9500 .
C126 C127 1.372(18) .
C126 H126 0.9500 .
C127 C128 1.445(18) .
C127 C130 1.510(17) .
C128 C129 1.423(16) .
C128 H128 0.9500 .
C129 H129 0.9500 .
C130 H13A 0.9800 .
C130 H13B 0.9800 .
C130 H13C 0.9800 .
C130 H13D 0.9800 .
C130 H13E 0.9800 .
C130 H13F 0.9800 .
C131 N27 1.372(14) .
C131 C132 1.3900 .
C131 C136 1.3900 .
C132 C133 1.3900 .
C132 H132 0.9500 .
C133 C134 1.3900 .
C133 H133 0.9500 .
C134 C135 1.3900 .
C134 C137 1.459(18) .
C135 C136 1.3900 .
C135 H135 0.9500 .
C136 H136 0.9500 .
C137 H13G 0.9800 .
C137 H13H 0.9800 .
C137 H13I 0.9800 .
C137 H13J 0.9800 .
C137 H13K 0.9800 .
C137 H13L 0.9800 .
C138 N27 1.300(16) .
C138 C139 1.522(16) .
C138 H138 0.9500 .
C139 N28 1.342(13) .
C139 C143 1.422(15) .
C140 N28 1.336(12) .
C140 C141 1.422(14) .
C140 H140 0.9500 .
C141 C142 1.415(15) .
C141 C102 1.415(15) 2_655
C142 C143 1.400(14) .
C142 H142 0.9500 .
C143 H143 0.9500 .
C144 C145 1.3900 .
C144 C149 1.3900 .
C144 N23 1.504(11) .
C145 C146 1.3900 .
C145 H145 0.9500 .
C146 C147 1.3900 .
C146 H146 0.9500 .
C147 C148 1.3900 .
C147 C150 1.529(6) .
C148 C149 1.3900 .
C148 H148 0.9500 .
C149 H149 0.9500 .
C150 H15A 0.9800 .
C150 H15B 0.9800 .
C150 H15C 0.9800 .
C150 H15D 0.9800 .
C150 H15E 0.9800 .
C150 H15F 0.9800 .
C151 N23 1.271(16) .
C151 C152 1.438(17) .
C151 H151 0.9500 .
C152 N24 1.348(14) .
C152 C156 1.387(16) .
C153 N24 1.353(13) .
C153 C154 1.387(15) .
C153 H153 0.9500 .
C154 C157 1.373(17) .
C154 C155 1.439(16) .
C155 C156 1.346(15) .
C155 H155 0.9500 .
C156 H156 0.9500 .
C157 C161 1.385(17) .
C157 C158 1.440(16) .
C158 N25 1.361(14) .
C158 H158 0.9500 .
C159 N25 1.369(16) .
C159 C160 1.401(17) .
C159 C162 1.481(19) .
C160 C161 1.311(16) .
C160 H160 0.9500 .
C161 H161 0.9500 .
C162 N26 1.347(15) .
C162 H162 0.9500 .
C163 C168 1.392(15) .
C163 C164 1.403(16) .
C163 N26 1.439(14) .
C164 C165 1.388(18) .
C164 H164 0.9500 .
C165 C166 1.444(19) .
C165 H165 0.9500 .
C166 C167 1.350(18) .
C166 C169 1.623(19) .
C167 C168 1.388(15) .
C167 H167 0.9500 .
C168 H168 0.9500 .
C169 H16A 0.9800 .
C169 H16B 0.9800 .
C169 H16C 0.9800 .
C169 H16D 0.9800 .
C169 H16E 0.9800 .
C169 H16F 0.9800 .
C171 C172 1.3900 .
C171 C176 1.3900 .
C171 N29 1.497(10) .
C172 C173 1.3900 .
C172 H172 0.9500 .
C173 C174 1.3900 .
C173 H173 0.9500 .
C174 C175 1.3900 .
C174 C177 1.532(6) .
C175 C176 1.3900 .
C175 H175 0.9500 .
C176 H176 0.9500 .
C177 H17A 0.9800 .
C177 H17B 0.9800 .
C177 H17C 0.9800 .
C177 H17D 0.9800 .
C177 H17E 0.9800 .
C177 H17F 0.9800 .
C183 C184 1.3900 .
C183 C188 1.3900 .
C183 N15 1.494(11) .
C184 C185 1.3900 .
C184 H184 0.9500 .
C185 C186 1.3900 .
C185 H185 0.9500 .
C186 C187 1.3900 .
C186 C189 1.531(6) .
C187 C188 1.3900 .
C187 H187 0.9500 .
C188 H188 0.9500 .
C189 H19A 0.9800 .
C189 H19B 0.9800 .
C189 H19C 0.9800 .
C189 H19D 0.9800 .
C189 H19E 0.9800 .
C189 H19F 0.9800 .
C190 N15 1.321(14) .
C190 C191 1.562(18) .
C190 H190 0.9500 .
C191 C195 1.342(15) .
C191 N16 1.376(14) .
C192 N16 1.290(12) .
C192 C193 1.453(14) .
C192 H192 0.9500 .
C193 C194 1.415(14) .
C193 C203 1.455(14) 2_655
C194 C195 1.329(14) .
C194 H194 0.9500 .
C195 H195 0.9500 .
C196 H196 0.9500 .
C198 H198 0.9500 .
C199 N29 1.318(13) .
C199 C201 1.508(15) .
C199 H200 0.9500 .
C201 N30 1.329(12) .
C201 C205 1.417(15) .
C202 N30 1.339(13) .
C202 C203 1.432(15) .
C202 H202 0.9500 .
C203 C204 1.391(15) .
C203 C193 1.455(15) 2_655
C204 C205 1.354(15) .
C204 H204 0.9500 .
C205 H205 0.9500 .
C206 N31 1.15(3) .
C206 C207 1.57(3) .
C207 H20A 0.9800 .
C207 H20B 0.9800 .
C207 H20C 0.9800 .
C208 N32 1.31(3) .
C208 C209 1.56(3) .
C209 H30G 0.9800 .
C209 H30H 0.9800 .
C209 H30I 0.9800 .
N1 Ni1 2.135(10) .
N2 Ni1 2.119(10) .
N3 Ni2 2.114(10) .
N4 Ni2 2.128(10) .
N5 Ni1 2.146(11) .
N6 Ni1 2.070(10) .
N7 Ni5 2.139(9) .
N8 Ni5 2.160(9) .
N9 Ni1 2.094(12) .
N10 Ni1 2.076(10) .
N11 Ni2 2.130(10) .
N12 Ni2 2.137(11) .
N13 Ni3 2.055(10) .
N14 Ni3 2.183(9) .
N15 Ni2 2.157(9) .
N16 Ni2 2.067(10) .
N17 Ni3 2.158(11) .
N18 Ni3 2.104(11) .
N19 Ni4 2.085(10) .
N20 Ni4 2.147(10) .
N21 Ni3 2.151(10) .
N22 Ni3 2.071(11) .
N23 Ni4 2.140(10) .
N24 Ni4 2.063(10) .
N25 Ni5 2.112(11) .
N26 Ni5 2.140(10) .
N27 Ni4 2.129(11) .
N28 Ni4 2.120(10) .
N29 Ni5 2.088(10) .
N30 Ni5 2.062(9) .
O1 Cl1 1.387(14) .
O2 Cl1 1.335(13) .
O3 Cl1 1.372(13) .
O4 Cl1 1.427(14) .
O5 Cl2 1.441(19) .
O6 Cl2 1.546(15) .
O7 Cl2 1.407(18) .
O8 Cl2 1.517(14) .
O9 Cl3 1.476(14) .
O10 Cl3 1.364(13) .
O11 Cl3 1.445(10) .
O12 Cl3 1.399(14) .
O13 Cl4 1.424(12) .
O14 Cl4 1.388(9) .
O15 Cl4 1.373(10) .
O16 Cl4 1.449(10) .
O17 Cl5 1.581(15) .
O18 Cl5 1.468(15) .
O19 Cl5 1.308(16) .
O20 Cl5 1.525(13) .
O21 Cl6 1.481(10) .
O22 Cl6 1.410(10) .
O23 Cl6 1.401(9) .
O24 Cl6 1.420(9) .
O25 Cl8 1.437(12) .
O26 Cl8 1.419(9) .
O27 Cl9 1.312(15) .
O28 Cl9 1.394(13) .
O29 Cl9 1.342(13) .
O30 Cl9 1.285(13) .
Cl8 O25 1.437(12) 2_655
Cl8 O26 1.419(9) 2_655

loop_
_geom_torsion_atom_site_label_1
_geom_torsion_atom_site_label_2
_geom_torsion_atom_site_label_3
_geom_torsion_atom_site_label_4
_geom_torsion
_geom_torsion_site_symmetry_1
_geom_torsion_site_symmetry_4
C6 C1 C2 C3 0.0 . .
N1 C1 C2 C3 176.2(12) . .
C1 C2 C3 C4 0.0 . .
C2 C3 C4 C5 0.0 . .
C2 C3 C4 C7 -177.0(14) . .
C3 C4 C5 C6 0.0 . .
C7 C4 C5 C6 177.2(14) . .
C4 C5 C6 C1 0.0 . .
C2 C1 C6 C5 0.0 . .
N1 C1 C6 C5 -176.1(13) . .
N1 C8 C9 N2 -2.0(18) . .
N1 C8 C9 C13 176.9(12) . .
N2 C10 C11 C196 1.8(19) . .
N2 C10 C11 C14 178.0(11) . .
N2 C9 C13 C196 1(2) . .
C8 C9 C13 C196 -177.6(13) . .
C10 C11 C14 C15 -42.4(17) . .
C196 C11 C14 C15 133.8(14) . .
C10 C11 C14 C18 134.2(12) . .
C196 C11 C14 C18 -49.6(16) . .
C18 C14 C15 N3 4.6(18) . .
C11 C14 C15 N3 -179.0(11) . .
N3 C16 C17 C18 3.0(19) . .
C19 C16 C17 C18 177.5(11) . .
C15 C14 C18 C17 0.0(17) . .
C11 C14 C18 C17 -176.8(10) . .
C16 C17 C18 C14 -3.5(17) . .
N3 C16 C19 N4 2.9(17) . .
C17 C16 C19 N4 -171.9(12) . .
C25 C20 C21 C22 0.0 . .
N4 C20 C21 C22 171.7(9) . .
C20 C21 C22 C23 0.0 . .
C21 C22 C23 C24 0.0 . .
C21 C22 C23 C26 -178.8(12) . .
C22 C23 C24 C25 0.0 . .
C26 C23 C24 C25 178.8(12) . .
C23 C24 C25 C20 0.0 . .
C21 C20 C25 C24 0.0 . .
N4 C20 C25 C24 -172.1(9) . .
C32 C27 C28 C29 0.0 . .
N5 C27 C28 C29 -177.1(9) . .
C27 C28 C29 C30 0.0 . .
C28 C29 C30 C31 0.0 . .
C28 C29 C30 C33 -176.5(10) . .
C29 C30 C31 C32 0.0 . .
C33 C30 C31 C32 176.6(10) . .
C30 C31 C32 C27 0.0 . .
C28 C27 C32 C31 0.0 . .
N5 C27 C32 C31 177.0(9) . .
N5 C34 C35 N6 6.6(16) . .
N5 C34 C35 C39 -175.0(11) . .
C197 C38 C39 C35 -3.0(17) . .
N6 C35 C39 C38 -1.9(18) . .
C34 C35 C39 C38 179.8(11) . .
C44 C40 C41 N7 -1.1(17) . .
C197 C40 C41 N7 -176.8(10) . .
N7 C42 C43 C44 1(2) . .
C45 C42 C43 C44 -179.6(13) . .
C41 C40 C44 C43 0.6(18) . .
C197 C40 C44 C43 176.3(12) . .
C42 C43 C44 C40 0(2) . .
C43 C42 C45 N8 177.7(13) . .
N7 C42 C45 N8 -2.5(18) . .
C51 C46 C47 C48 0.0 . .
N8 C46 C47 C48 -166.4(12) . .
C46 C47 C48 C49 0.0 . .
C47 C48 C49 C50 0.0 . .
C47 C48 C49 C52 169.0(14) . .
C48 C49 C50 C51 0.0 . .
C52 C49 C50 C51 -169.1(13) . .
C49 C50 C51 C46 0.0 . .
C47 C46 C51 C50 0.0 . .
N8 C46 C51 C50 166.1(12) . .
C58 C53 C54 C55 0.0 . .
N9 C53 C54 C55 -172.7(15) . .
C53 C54 C55 C56 0.0 . .
C54 C55 C56 C57 0.0 . .
C54 C55 C56 C59 -177.8(17) . .
C55 C56 C57 C58 0.0 . .
C59 C56 C57 C58 177.6(19) . .
C56 C57 C58 C53 0.0 . .
C54 C53 C58 C57 0.0 . .
N9 C53 C58 C57 171.6(17) . .
N9 C60 C61 N10 -6(2) . .
N9 C60 C61 C65 177.9(13) . .
N10 C62 C63 C63 178.6(12) . 2_655
N10 C62 C63 C64 -0.7(16) . .
C62 C63 C64 C65 0.0(15) . .
C63 C63 C64 C65 -179.2(13) 2_655 .
N10 C61 C65 C64 -3.4(18) . .
C60 C61 C65 C64 172.8(11) . .
C63 C64 C65 C61 2.0(18) . .
C71 C66 C67 C68 1(2) . .
N11 C66 C67 C68 177.0(15) . .
C66 C67 C68 C69 3(3) . .
C67 C68 C69 C198 -3(3) . .
C67 C68 C69 C72 -179.8(16) . .
N11 C66 C71 C198 179.6(14) . .
C67 C66 C71 C198 -4(2) . .
N11 C73 C74 N12 -4(2) . .
N11 C73 C74 C78 177.3(14) . .
N12 C75 C76 C77 -1(2) . .
N12 C75 C76 C79 -179.0(12) . .
C75 C76 C77 C78 0(2) . .
C79 C76 C77 C78 177.8(15) . .
N12 C74 C78 C77 -1(2) . .
C73 C74 C78 C77 177.0(14) . .
C76 C77 C78 C74 1(2) . .
C75 C76 C79 C80 -48.5(18) . .
C77 C76 C79 C80 133.4(16) . .
C75 C76 C79 C83 138.3(13) . .
C77 C76 C79 C83 -40(2) . .
C76 C79 C80 N13 -173.2(12) . .
C83 C79 C80 N13 0.4(18) . .
N13 C81 C82 C83 -3(2) . .
C84 C81 C82 C83 -177.5(12) . .
C81 C82 C83 C79 -3(2) . .
C80 C79 C83 C82 4(2) . .
C76 C79 C83 C82 177.7(13) . .
C82 C81 C84 N14 -177.8(13) . .
N13 C81 C84 N14 6.8(17) . .
C90 C85 C86 C87 0.0 . .
N14 C85 C86 C87 176.5(9) . .
C85 C86 C87 C88 0.0 . .
C86 C87 C88 C89 0.0 . .
C86 C87 C88 C91 -176.5(10) . .
C87 C88 C89 C90 0.0 . .
C91 C88 C89 C90 176.5(10) . .
C88 C89 C90 C85 0.0 . .
C86 C85 C90 C89 0.0 . .
N14 C85 C90 C89 -176.7(9) . .
C97 C92 C93 C94 0.0 . .
N21 C92 C93 C94 170.8(16) . .
C92 C93 C94 C95 0.0 . .
C93 C94 C95 C96 0.0 . .
C93 C94 C95 C98 176(2) . .
C94 C95 C96 C97 0.0 . .
C98 C95 C96 C97 -176.0(19) . .
C95 C96 C97 C92 0.0 . .
C93 C92 C97 C96 0.0 . .
N21 C92 C97 C96 -170.3(17) . .
N21 C99 C100 N22 1(2) . .
N21 C99 C100 C104 -178.5(13) . .
N22 C101 C102 C141 176.2(11) . 2_655
N22 C101 C102 C103 -4.2(17) . .
C101 C102 C103 C104 5.4(15) . .
C141 C102 C103 C104 -175.1(10) 2_655 .
N22 C100 C104 C103 -5.3(18) . .
C99 C100 C104 C103 173.9(12) . .
C102 C103 C104 C100 -0.8(17) . .
N17 C105 C106 C107 -179.4(14) . .
C110 C105 C106 C107 4(3) . .
C105 C106 C107 C108 -4(3) . .
C106 C107 C108 C109 0(3) . .
C106 C107 C108 C111 -175.1(15) . .
C107 C108 C109 C110 3(3) . .
C111 C108 C109 C110 178.2(15) . .
C108 C109 C110 C105 -2(3) . .
N17 C105 C110 C109 -177.7(14) . .
C106 C105 C110 C109 -1(2) . .
N17 C112 C113 C117 173.8(14) . .
N17 C112 C113 N18 -6.5(19) . .
N18 C114 C115 C118 -178.3(12) . .
N18 C114 C115 C116 -1.4(19) . .
C114 C115 C116 C117 1.2(18) . .
C118 C115 C116 C117 178.3(12) . .
N18 C113 C117 C116 -1(2) . .
C112 C113 C117 C116 179.0(13) . .
C115 C116 C117 C113 0(2) . .
C114 C115 C118 C122 130.6(16) . .
C116 C115 C118 C122 -46.4(19) . .
C114 C115 C118 C119 -47.7(18) . .
C116 C115 C118 C119 135.3(13) . .
C122 C118 C119 N19 1.7(19) . .
C115 C118 C119 N19 -179.8(11) . .
N19 C120 C121 C122 -4(2) . .
C123 C120 C121 C122 178.6(14) . .
C120 C121 C122 C118 0(2) . .
C119 C118 C122 C121 2(2) . .
C115 C118 C122 C121 -176.9(14) . .
N19 C120 C123 N20 7.0(19) . .
C121 C120 C123 N20 -175.6(14) . .
N20 C124 C125 C126 178.9(11) . .
C129 C124 C125 C126 -2.3(18) . .
C124 C125 C126 C127 -1(2) . .
C125 C126 C127 C128 4(2) . .
C125 C126 C127 C130 179.2(11) . .
C126 C127 C128 C129 -4.1(19) . .
C130 C127 C128 C129 -179.2(11) . .
C127 C128 C129 C124 0.6(19) . .
N20 C124 C129 C128 -178.7(11) . .
C125 C124 C129 C128 2(2) . .
N27 C131 C132 C133 -176.2(13) . .
C136 C131 C132 C133 0.0 . .
C131 C132 C133 C134 0.0 . .
C132 C133 C134 C135 0.0 . .
C132 C133 C134 C137 177.1(16) . .
C133 C134 C135 C136 0.0 . .
C137 C134 C135 C136 -176.7(19) . .
C134 C135 C136 C131 0.0 . .
N27 C131 C136 C135 175.5(16) . .
C132 C131 C136 C135 0.0 . .
N27 C138 C139 N28 -1.0(16) . .
N27 C138 C139 C143 -174.6(11) . .
N28 C140 C141 C142 -1.9(15) . .
N28 C140 C141 C102 178.4(10) . 2_655
C140 C141 C142 C143 3.3(16) . .
C102 C141 C142 C143 -177.0(11) 2_655 .
N28 C139 C143 C142 3.5(16) . .
C138 C139 C143 C142 176.9(10) . .
C141 C142 C143 C139 -4.1(17) . .
C149 C144 C145 C146 0.0 . .
N23 C144 C145 C146 176.6(16) . .
C144 C145 C146 C147 0.0 . .
C145 C146 C147 C148 0.0 . .
C145 C146 C147 C150 -179.2(7) . .
C146 C147 C148 C149 0.0 . .
C150 C147 C148 C149 179.2(8) . .
C147 C148 C149 C144 0.0 . .
C145 C144 C149 C148 0.0 . .
N23 C144 C149 C148 -176.0(19) . .
N23 C151 C152 N24 3.3(18) . .
N23 C151 C152 C156 175.7(12) . .
N24 C153 C154 C157 -172.9(13) . .
N24 C153 C154 C155 0.9(19) . .
C157 C154 C155 C156 175.9(13) . .
C153 C154 C155 C156 1.9(18) . .
C154 C155 C156 C152 -0.7(19) . .
N24 C152 C156 C155 -3.6(19) . .
C151 C152 C156 C155 -175.4(12) . .
C153 C154 C157 C161 132.2(14) . .
C155 C154 C157 C161 -41(2) . .
C153 C154 C157 C158 -55.3(19) . .
C155 C154 C157 C158 131.5(13) . .
C154 C157 C158 N25 -179.9(12) . .
C161 C157 C158 N25 -6.6(18) . .
N25 C159 C160 C161 0.2(19) . .
C162 C159 C160 C161 -179.9(12) . .
C159 C160 C161 C157 -3(2) . .
C154 C157 C161 C160 178.3(13) . .
C158 C157 C161 C160 6(2) . .
N25 C159 C162 N26 2.3(17) . .
C160 C159 C162 N26 -177.6(11) . .
C168 C163 C164 C165 5(2) . .
N26 C163 C164 C165 177.1(13) . .
C163 C164 C165 C166 -8(2) . .
C164 C165 C166 C167 8(2) . .
C164 C165 C166 C169 -179.9(13) . .
C165 C166 C167 C168 -6(2) . .
C169 C166 C167 C168 -177.3(12) . .
C164 C163 C168 C167 -2.6(18) . .
N26 C163 C168 C167 -175.0(11) . .
C166 C167 C168 C163 3.2(19) . .
C176 C171 C172 C173 0.0 . .
N29 C171 C172 C173 -178.6(18) . .
C171 C172 C173 C174 0.0 . .
C172 C173 C174 C175 0.0 . .
C172 C173 C174 C177 178.8(12) . .
C173 C174 C175 C176 0.0 . .
C177 C174 C175 C176 -178.8(12) . .
C174 C175 C176 C171 0.0 . .
C172 C171 C176 C175 0.0 . .
N29 C171 C176 C175 178.7(16) . .
C188 C183 C184 C185 0.0 . .
N15 C183 C184 C185 -178.5(16) . .
C183 C184 C185 C186 0.0 . .
C184 C185 C186 C187 0.0 . .
C184 C185 C186 C189 -179.1(8) . .
C185 C186 C187 C188 0.0 . .
C189 C186 C187 C188 179.1(8) . .
C186 C187 C188 C183 0.0 . .
C184 C183 C188 C187 0.0 . .
N15 C183 C188 C187 178.3(18) . .
N15 C190 C191 C195 -171.3(12) . .
N15 C190 C191 N16 10.1(17) . .
N16 C192 C193 C194 2.6(15) . .
N16 C192 C193 C203 -179.0(11) . 2_655
C192 C193 C194 C195 -2.3(16) . .
C203 C193 C194 C195 179.3(11) 2_655 .
N16 C191 C195 C194 -3.0(19) . .
C190 C191 C195 C194 178.7(12) . .
C193 C194 C195 C191 2.6(18) . .
C10 C11 C196 C13 -1(2) . .
C14 C11 C196 C13 -177.5(13) . .
C9 C13 C196 C11 0(2) . .
C41 C40 C197 C38 135.1(12) . .
C44 C40 C197 C38 -40.5(17) . .
C41 C40 C197 C36 -47.3(16) . .
C44 C40 C197 C36 137.2(12) . .
C39 C38 C197 C40 -178.4(11) . .
C39 C38 C197 C36 3.9(16) . .
N6 C36 C197 C40 -177.6(11) . .
N6 C36 C197 C38 0.1(17) . .
C66 C71 C198 C69 4(2) . .
C68 C69 C198 C71 0(3) . .
C72 C69 C198 C71 176.6(15) . .
N29 C199 C201 N30 6.6(15) . .
N29 C199 C201 C205 -174.6(10) . .
N30 C202 C203 C204 -0.1(16) . .
N30 C202 C203 C193 179.1(10) . 2_655
C202 C203 C204 C205 2.9(17) . .
C193 C203 C204 C205 -176.3(11) 2_655 .
C203 C204 C205 C201 -1.7(18) . .
N30 C201 C205 C204 -2.5(17) . .
C199 C201 C205 C204 178.8(11) . .
C9 C8 N1 C1 -176.0(11) . .
C9 C8 N1 Ni1 -11.7(14) . .
C2 C1 N1 C8 40.4(15) . .
C6 C1 N1 C8 -143.4(11) . .
C2 C1 N1 Ni1 -121.7(9) . .
C6 C1 N1 Ni1 54.4(13) . .
C13 C9 N2 C10 -0.8(18) . .
C8 C9 N2 C10 178.0(11) . .
C13 C9 N2 Ni1 -164.3(11) . .
C8 C9 N2 Ni1 14.4(14) . .
C11 C10 N2 C9 -0.7(18) . .
C11 C10 N2 Ni1 159.1(9) . .
C14 C15 N3 C16 -5.3(17) . .
C14 C15 N3 Ni2 171.1(8) . .
C17 C16 N3 C15 1.4(17) . .
C19 C16 N3 C15 -173.5(10) . .
C17 C16 N3 Ni2 -175.5(9) . .
C19 C16 N3 Ni2 9.5(13) . .
C16 C19 N4 C20 -177.4(10) . .
C16 C19 N4 Ni2 -13.5(15) . .
C21 C20 N4 C19 48.4(13) . .
C25 C20 N4 C19 -139.7(9) . .
C21 C20 N4 Ni2 -112.4(9) . .
C25 C20 N4 Ni2 59.5(11) . .
C35 C34 N5 C27 -178.8(9) . .
C35 C34 N5 Ni1 -17.0(13) . .
C28 C27 N5 C34 -142.9(9) . .
C32 C27 N5 C34 40.1(13) . .
C28 C27 N5 Ni1 58.3(9) . .
C32 C27 N5 Ni1 -118.7(7) . .
C197 C36 N6 C35 -4.9(16) . .
C197 C36 N6 Ni1 170.5(8) . .
C39 C35 N6 C36 5.8(16) . .
C34 C35 N6 C36 -175.8(9) . .
C39 C35 N6 Ni1 -170.3(9) . .
C34 C35 N6 Ni1 8.1(12) . .
C43 C42 N7 C41 -1.0(17) . .
C45 C42 N7 C41 179.2(10) . .
C43 C42 N7 Ni5 -165.9(10) . .
C45 C42 N7 Ni5 14.3(12) . .
C40 C41 N7 C42 1.3(16) . .
C40 C41 N7 Ni5 163.5(8) . .
C42 C45 N8 C46 -174.2(11) . .
C42 C45 N8 Ni5 -10.5(16) . .
C47 C46 N8 C45 -144.6(11) . .
C51 C46 N8 C45 49.1(15) . .
C47 C46 N8 Ni5 54.2(12) . .
C51 C46 N8 Ni5 -112.1(10) . .
C61 C60 N9 C53 168.7(12) . .
C61 C60 N9 Ni1 -1.2(18) . .
C54 C53 N9 C60 137.5(13) . .
C58 C53 N9 C60 -34.7(19) . .
C54 C53 N9 Ni1 -55.8(17) . .
C58 C53 N9 Ni1 132.0(12) . .
C65 C61 N10 C62 2.8(17) . .
C60 C61 N10 C62 -173.5(11) . .
C65 C61 N10 Ni1 -174.4(9) . .
C60 C61 N10 Ni1 9.4(13) . .
C63 C62 N10 C61 -0.8(17) . .
C63 C62 N10 Ni1 175.7(8) . .
C74 C73 N11 C66 -172.5(12) . .
C74 C73 N11 Ni2 -8.5(17) . .
C71 C66 N11 C73 36(2) . .
C67 C66 N11 C73 -140.4(15) . .
C71 C66 N11 Ni2 -125.9(14) . .
C67 C66 N11 Ni2 58.0(16) . .
C78 C74 N12 C75 0(2) . .
C73 C74 N12 C75 -178.1(12) . .
C78 C74 N12 Ni2 -167.1(11) . .
C73 C74 N12 Ni2 14.4(15) . .
C76 C75 N12 C74 0.8(18) . .
C76 C75 N12 Ni2 166.1(9) . .
C79 C80 N13 C81 -5.5(17) . .
C79 C80 N13 Ni3 169.7(9) . .
C82 C81 N13 C80 6.8(18) . .
C84 C81 N13 C80 -177.7(9) . .
C82 C81 N13 Ni3 -168.8(11) . .
C84 C81 N13 Ni3 6.7(13) . .
C81 C84 N14 C85 -179.1(10) . .
C81 C84 N14 Ni3 -15.2(14) . .
C86 C85 N14 C84 42.5(13) . .
C90 C85 N14 C84 -140.9(10) . .
C86 C85 N14 Ni3 -117.9(8) . .
C90 C85 N14 Ni3 58.7(11) . .
C191 C190 N15 C183 -173.5(16) . .
C191 C190 N15 Ni2 -14.2(15) . .
C184 C183 N15 C190 -78.2(17) . .
C188 C183 N15 C190 103.5(19) . .
C184 C183 N15 Ni2 123.7(13) . .
C188 C183 N15 Ni2 -54.6(18) . .
C193 C192 N16 C191 -2.9(16) . .
C193 C192 N16 Ni2 179.6(7) . .
C195 C191 N16 C192 3.1(17) . .
C190 C191 N16 C192 -178.4(10) . .
C195 C191 N16 Ni2 -179.3(10) . .
C190 C191 N16 Ni2 -0.7(13) . .
C113 C112 N17 C105 -174.6(13) . .
C113 C112 N17 Ni3 -7.9(16) . .
C106 C105 N17 C112 -143.4(16) . .
C110 C105 N17 C112 33(2) . .
C106 C105 N17 Ni3 53(2) . .
C110 C105 N17 Ni3 -130.5(14) . .
C115 C114 N18 C113 0.4(18) . .
C115 C114 N18 Ni3 160.8(9) . .
C117 C113 N18 C114 0.6(17) . .
C112 C113 N18 C114 -179.1(11) . .
C117 C113 N18 Ni3 -163.0(9) . .
C112 C113 N18 Ni3 17.3(13) . .
C118 C119 N19 C120 -6.0(18) . .
C118 C119 N19 Ni4 172.8(9) . .
C121 C120 N19 C119 7.1(18) . .
C123 C120 N19 C119 -175.4(11) . .
C121 C120 N19 Ni4 -171.9(11) . .
C123 C120 N19 Ni4 5.7(14) . .
C120 C123 N20 C124 -177.8(12) . .
C120 C123 N20 Ni4 -15.2(16) . .
C129 C124 N20 C123 -138.4(14) . .
C125 C124 N20 C123 40.4(18) . .
C129 C124 N20 Ni4 61.5(15) . .
C125 C124 N20 Ni4 -119.8(11) . .
C100 C99 N21 C92 166.1(14) . .
C100 C99 N21 Ni3 -5.4(18) . .
C93 C92 N21 C99 127.5(14) . .
C97 C92 N21 C99 -62.0(17) . .
C93 C92 N21 Ni3 -63.9(19) . .
C97 C92 N21 Ni3 106.7(16) . .
C104 C100 N22 C101 6.7(16) . .
C99 C100 N22 C101 -172.5(12) . .
C104 C100 N22 Ni3 -176.2(8) . .
C99 C100 N22 Ni3 4.6(15) . .
C102 C101 N22 C100 -2.2(18) . .
C102 C101 N22 Ni3 -178.5(8) . .
C152 C151 N23 C144 -175.2(14) . .
C152 C151 N23 Ni4 -9.8(15) . .
C145 C144 N23 C151 -131.9(15) . .
C149 C144 N23 C151 44(2) . .
C145 C144 N23 Ni4 65.8(18) . .
C149 C144 N23 Ni4 -118.0(16) . .
C156 C152 N24 C153 5.9(16) . .
C151 C152 N24 C153 178.2(10) . .
C156 C152 N24 Ni4 -166.7(9) . .
C151 C152 N24 Ni4 5.6(13) . .
C154 C153 N24 C152 -4.8(17) . .
C154 C153 N24 Ni4 166.0(10) . .
C157 C158 N25 C159 4.4(17) . .
C157 C158 N25 Ni5 169.6(8) . .
C160 C159 N25 C158 -1.1(18) . .
C162 C159 N25 C158 179.0(10) . .
C160 C159 N25 Ni5 -168.8(10) . .
C162 C159 N25 Ni5 11.3(13) . .
C159 C162 N26 C163 -179.1(11) . .
C159 C162 N26 Ni5 -14.1(14) . .
C168 C163 N26 C162 -144.2(12) . .
C164 C163 N26 C162 43.9(17) . .
C168 C163 N26 Ni5 53.3(13) . .
C164 C163 N26 Ni5 -118.6(12) . .
C139 C138 N27 C131 -174.9(11) . .
C139 C138 N27 Ni4 -5.2(14) . .
C132 C131 N27 C138 -142.0(10) . .
C136 C131 N27 C138 42.2(16) . .
C132 C131 N27 Ni4 54.1(19) . .
C136 C131 N27 Ni4 -121.7(15) . .
C143 C139 N28 C140 -2.4(16) . .
C138 C139 N28 C140 -176.3(10) . .
C143 C139 N28 Ni4 -179.4(8) . .
C138 C139 N28 Ni4 6.7(11) . .
C141 C140 N28 C139 1.6(16) . .
C141 C140 N28 Ni4 178.1(7) . .
C201 C199 N29 C171 174.8(13) . .
C201 C199 N29 Ni5 -10.4(13) . .
C172 C171 N29 C199 123.0(15) . .
C176 C171 N29 C199 -55.6(17) . .
C172 C171 N29 Ni5 -51.2(19) . .
C176 C171 N29 Ni5 130.2(12) . .
C205 C201 N30 C202 5.2(15) . .
C199 C201 N30 C202 -176.0(9) . .
C205 C201 N30 Ni5 -178.3(8) . .
C199 C201 N30 Ni5 0.5(12) . .
C203 C202 N30 C201 -3.9(16) . .
C203 C202 N30 Ni5 180.0(7) . .
C36 N6 Ni1 N9 -4.8(10) . .
C35 N6 Ni1 N9 170.8(8) . .
C36 N6 Ni1 N10 75.6(10) . .
C35 N6 Ni1 N10 -108.9(8) . .
C36 N6 Ni1 N2 -146(2) . .
C35 N6 Ni1 N2 29(3) . .
C36 N6 Ni1 N5 171.9(10) . .
C35 N6 Ni1 N5 -12.6(7) . .
C36 N6 Ni1 N1 -105.3(10) . .
C35 N6 Ni1 N1 70.2(8) . .
C60 N9 Ni1 N6 93.8(12) . .
C53 N9 Ni1 N6 -72.4(15) . .
C60 N9 Ni1 N10 4.8(11) . .
C53 N9 Ni1 N10 -161.4(16) . .
C60 N9 Ni1 N2 -92.8(12) . .
C53 N9 Ni1 N2 101.0(15) . .
C60 N9 Ni1 N5 51(6) . .
C53 N9 Ni1 N5 -116(5) . .
C60 N9 Ni1 N1 -171.6(11) . .
C53 N9 Ni1 N1 22.2(16) . .
C61 N10 Ni1 N6 -104.4(8) . .
C62 N10 Ni1 N6 78.7(10) . .
C61 N10 Ni1 N9 -7.2(7) . .
C62 N10 Ni1 N9 175.9(10) . .
C61 N10 Ni1 N2 82.8(7) . .
C62 N10 Ni1 N2 -94.1(10) . .
C61 N10 Ni1 N5 176.3(7) . .
C62 N10 Ni1 N5 -0.6(10) . .
C61 N10 Ni1 N1 91(8) . .
C62 N10 Ni1 N1 -86(8) . .
C9 N2 Ni1 N6 27(3) . .
C10 N2 Ni1 N6 -134(2) . .
C9 N2 Ni1 N9 -115.3(9) . .
C10 N2 Ni1 N9 83.8(11) . .
C9 N2 Ni1 N10 164.2(9) . .
C10 N2 Ni1 N10 3.4(11) . .
C9 N2 Ni1 N5 67.5(9) . .
C10 N2 Ni1 N5 -93.3(10) . .
C9 N2 Ni1 N1 -15.3(8) . .
C10 N2 Ni1 N1 -176.1(11) . .
C34 N5 Ni1 N6 16.0(8) . .
C27 N5 Ni1 N6 176.5(8) . .
C34 N5 Ni1 N9 60(5) . .
C27 N5 Ni1 N9 -140(5) . .
C34 N5 Ni1 N10 105.1(8) . .
C27 N5 Ni1 N10 -94.4(8) . .
C34 N5 Ni1 N2 -156.9(8) . .
C27 N5 Ni1 N2 3.6(8) . .
C34 N5 Ni1 N1 -78.5(8) . .
C27 N5 Ni1 N1 82.0(8) . .
C8 N1 Ni1 N6 -158.1(10) . .
C1 N1 Ni1 N6 5.1(12) . .
C8 N1 Ni1 N9 104.1(9) . .
C1 N1 Ni1 N9 -92.7(11) . .
C8 N1 Ni1 N10 7(9) . .
C1 N1 Ni1 N10 170(8) . .
C8 N1 Ni1 N2 14.8(9) . .
C1 N1 Ni1 N2 178.0(12) . .
C8 N1 Ni1 N5 -79.1(9) . .
C1 N1 Ni1 N5 84.0(11) . .
C192 N16 Ni2 N3 72.7(10) . .
C191 N16 Ni2 N3 -104.7(9) . .
C192 N16 Ni2 N11 -141(4) . .
C191 N16 Ni2 N11 42(5) . .
C192 N16 Ni2 N4 -6.3(10) . .
C191 N16 Ni2 N4 176.3(9) . .
C192 N16 Ni2 N12 -97.8(10) . .
C191 N16 Ni2 N12 84.8(9) . .
C192 N16 Ni2 N15 172.6(10) . .
C191 N16 Ni2 N15 -4.8(8) . .
C15 N3 Ni2 N16 71.4(10) . .
C16 N3 Ni2 N16 -112.0(8) . .
C15 N3 Ni2 N11 -104.8(10) . .
C16 N3 Ni2 N11 71.8(8) . .
C15 N3 Ni2 N4 170.9(10) . .
C16 N3 Ni2 N4 -12.5(8) . .
C15 N3 Ni2 N12 -160.0(18) . .
C16 N3 Ni2 N12 17(2) . .
C15 N3 Ni2 N15 -6.2(10) . .
C16 N3 Ni2 N15 170.4(8) . .
C73 N11 Ni2 N16 56(5) . .
C66 N11 Ni2 N16 -141(4) . .
C73 N11 Ni2 N3 -157.8(10) . .
C66 N11 Ni2 N3 5.1(12) . .
C73 N11 Ni2 N4 -79.2(10) . .
C66 N11 Ni2 N4 83.7(12) . .
C73 N11 Ni2 N12 12.1(10) . .
C66 N11 Ni2 N12 175.0(12) . .
C73 N11 Ni2 N15 101.6(10) . .
C66 N11 Ni2 N15 -95.4(12) . .
C19 N4 Ni2 N16 102.8(9) . .
C20 N4 Ni2 N16 -95.2(10) . .
C19 N4 Ni2 N3 13.9(8) . .
C20 N4 Ni2 N3 175.8(10) . .
C19 N4 Ni2 N11 -82.1(10) . .
C20 N4 Ni2 N11 79.9(10) . .
C19 N4 Ni2 N12 -160.3(9) . .
C20 N4 Ni2 N12 1.7(10) . .
C19 N4 Ni2 N15 82(8) . .
C20 N4 Ni2 N15 -116(8) . .
C74 N12 Ni2 N16 170.7(9) . .
C75 N12 Ni2 N16 4.2(10) . .
C74 N12 Ni2 N3 43(2) . .
C75 N12 Ni2 N3 -123.9(19) . .
C74 N12 Ni2 N11 -14.0(9) . .
C75 N12 Ni2 N11 179.4(10) . .
C74 N12 Ni2 N4 71.1(9) . .
C75 N12 Ni2 N4 -95.5(10) . .
C74 N12 Ni2 N15 -111.5(9) . .
C75 N12 Ni2 N15 81.9(10) . .
C190 N15 Ni2 N16 10.5(9) . .
C183 N15 Ni2 N16 170.2(14) . .
C190 N15 Ni2 N3 99.2(10) . .
C183 N15 Ni2 N3 -101.1(14) . .
C190 N15 Ni2 N11 -164.5(10) . .
C183 N15 Ni2 N11 -4.8(14) . .
C190 N15 Ni2 N4 32(9) . .
C183 N15 Ni2 N4 -169(8) . .
C190 N15 Ni2 N12 -86.1(10) . .
C183 N15 Ni2 N12 73.5(14) . .
C80 N13 Ni3 N22 76.9(9) . .
C81 N13 Ni3 N22 -108.0(9) . .
C80 N13 Ni3 N18 -148.8(15) . .
C81 N13 Ni3 N18 26(2) . .
C80 N13 Ni3 N21 -3.5(10) . .
C81 N13 Ni3 N21 171.6(9) . .
C80 N13 Ni3 N14 173.9(9) . .
C81 N13 Ni3 N14 -10.9(8) . .
C80 N13 Ni3 N17 -102.1(9) . .
C81 N13 Ni3 N17 73.1(9) . .
C100 N22 Ni3 N13 -103.5(8) . .
C101 N22 Ni3 N13 73.2(11) . .
C100 N22 Ni3 N18 87.4(8) . .
C101 N22 Ni3 N18 -95.9(10) . .
C100 N22 Ni3 N21 -5.3(8) . .
C101 N22 Ni3 N21 171.4(11) . .
C100 N22 Ni3 N14 178.0(8) . .
C101 N22 Ni3 N14 -5.3(11) . .
C100 N22 Ni3 N17 64(6) . .
C101 N22 Ni3 N17 -120(6) . .
C114 N18 Ni3 N13 -130.2(17) . .
C113 N18 Ni3 N13 32(2) . .
C114 N18 Ni3 N22 3.9(11) . .
C113 N18 Ni3 N22 165.9(8) . .
C114 N18 Ni3 N21 84.2(11) . .
C113 N18 Ni3 N21 -113.7(9) . .
C114 N18 Ni3 N14 -93.8(10) . .
C113 N18 Ni3 N14 68.3(8) . .
C114 N18 Ni3 N17 -178.1(11) . .
C113 N18 Ni3 N17 -16.0(8) . .
C99 N21 Ni3 N13 98.3(11) . .
C92 N21 Ni3 N13 -70.2(17) . .
C99 N21 Ni3 N22 6.1(11) . .
C92 N21 Ni3 N22 -162.5(17) . .
C99 N21 Ni3 N18 -90.3(11) . .
C92 N21 Ni3 N18 101.2(17) . .
C99 N21 Ni3 N14 60(7) . .
C92 N21 Ni3 N14 -109(7) . .
C99 N21 Ni3 N17 -169.5(11) . .
C92 N21 Ni3 N17 22.0(17) . .
C84 N14 Ni3 N13 13.4(8) . .
C85 N14 Ni3 N13 175.6(10) . .
C84 N14 Ni3 N22 105.6(9) . .
C85 N14 Ni3 N22 -92.2(10) . .
C84 N14 Ni3 N18 -157.4(9) . .
C85 N14 Ni3 N18 4.7(10) . .
C84 N14 Ni3 N21 52(7) . .
C85 N14 Ni3 N21 -145(7) . .
C84 N14 Ni3 N17 -78.7(9) . .
C85 N14 Ni3 N17 83.5(10) . .
C112 N17 Ni3 N13 -155.8(10) . .
C105 N17 Ni3 N13 9.3(14) . .
C112 N17 Ni3 N22 37(6) . .
C105 N17 Ni3 N22 -158(5) . .
C112 N17 Ni3 N18 13.0(9) . .
C105 N17 Ni3 N18 178.1(14) . .
C112 N17 Ni3 N21 105.3(10) . .
C105 N17 Ni3 N21 -89.6(13) . .
C112 N17 Ni3 N14 -77.8(10) . .
C105 N17 Ni3 N14 87.3(14) . .
C152 N24 Ni4 N19 44(3) . .
C153 N24 Ni4 N19 -126(2) . .
C152 N24 Ni4 N28 173.3(8) . .
C153 N24 Ni4 N28 2.5(10) . .
C152 N24 Ni4 N27 -104.2(8) . .
C153 N24 Ni4 N27 85.0(10) . .
C152 N24 Ni4 N23 -8.0(8) . .
C153 N24 Ni4 N23 -178.8(10) . .
C152 N24 Ni4 N20 76.2(8) . .
C153 N24 Ni4 N20 -94.6(10) . .
C119 N19 Ni4 N24 -156(2) . .
C120 N19 Ni4 N24 23(3) . .
C119 N19 Ni4 N28 74.7(10) . .
C120 N19 Ni4 N28 -106.6(9) . .
C119 N19 Ni4 N27 -7.9(10) . .
C120 N19 Ni4 N27 170.9(8) . .
C119 N19 Ni4 N23 -104.8(10) . .
C120 N19 Ni4 N23 74.0(9) . .
C119 N19 Ni4 N20 171.3(10) . .
C120 N19 Ni4 N20 -9.9(8) . .
C139 N28 Ni4 N24 82.3(7) . .
C140 N28 Ni4 N24 -94.6(9) . .
C139 N28 Ni4 N19 -106.3(8) . .
C140 N28 Ni4 N19 76.8(9) . .
C139 N28 Ni4 N27 -7.3(7) . .
C140 N28 Ni4 N27 175.8(9) . .
C139 N28 Ni4 N23 68(5) . .
C140 N28 Ni4 N23 -109(5) . .
C139 N28 Ni4 N20 176.0(7) . .
C140 N28 Ni4 N20 -0.9(9) . .
C138 N27 Ni4 N24 -89.2(9) . .
C131 N27 Ni4 N24 74.5(17) . .
C138 N27 Ni4 N19 96.6(9) . .
C131 N27 Ni4 N19 -99.7(17) . .
C138 N27 Ni4 N28 6.7(8) . .
C131 N27 Ni4 N28 170.4(17) . .
C138 N27 Ni4 N23 -168.2(9) . .
C131 N27 Ni4 N23 -4.4(17) . .
C138 N27 Ni4 N20 85(7) . .
C131 N27 Ni4 N20 -112(7) . .
C151 N23 Ni4 N24 9.5(9) . .
C144 N23 Ni4 N24 173.1(15) . .
C151 N23 Ni4 N19 -161.7(10) . .
C144 N23 Ni4 N19 1.8(16) . .
C151 N23 Ni4 N28 24(5) . .
C144 N23 Ni4 N28 -173(5) . .
C151 N23 Ni4 N27 98.7(10) . .
C144 N23 Ni4 N27 -97.8(15) . .
C151 N23 Ni4 N20 -84.6(10) . .
C144 N23 Ni4 N20 79.0(15) . .
C123 N20 Ni4 N24 -161.0(9) . .
C124 N20 Ni4 N24 1.3(11) . .
C123 N20 Ni4 N19 13.1(8) . .
C124 N20 Ni4 N19 175.4(11) . .
C123 N20 Ni4 N28 102.7(9) . .
C124 N20 Ni4 N28 -95.0(10) . .
C123 N20 Ni4 N27 25(7) . .
C124 N20 Ni4 N27 -172(7) . .
C123 N20 Ni4 N23 -82.4(9) . .
C124 N20 Ni4 N23 79.9(11) . .
C201 N30 Ni5 N29 -4.5(7) . .
C202 N30 Ni5 N29 171.8(9) . .
C201 N30 Ni5 N25 -100.8(8) . .
C202 N30 Ni5 N25 75.5(9) . .
C201 N30 Ni5 N7 84.8(8) . .
C202 N30 Ni5 N7 -98.9(9) . .
C201 N30 Ni5 N26 179.3(8) . .
C202 N30 Ni5 N26 -4.4(10) . .
C201 N30 Ni5 N8 70(6) . .
C202 N30 Ni5 N8 -114(6) . .
C199 N29 Ni5 N30 8.4(8) . .
C171 N29 Ni5 N30 -177.3(13) . .
C199 N29 Ni5 N25 97.3(9) . .
C171 N29 Ni5 N25 -88.3(13) . .
C199 N29 Ni5 N7 -89.6(9) . .
C171 N29 Ni5 N7 84.7(13) . .
C199 N29 Ni5 N26 66(6) . .
C171 N29 Ni5 N26 -119(5) . .
C199 N29 Ni5 N8 -167.4(9) . .
C171 N29 Ni5 N8 7.0(13) . .
C158 N25 Ni5 N30 80.9(10) . .
C159 N25 Ni5 N30 -113.7(9) . .
C158 N25 Ni5 N29 2.4(10) . .
C159 N25 Ni5 N29 167.8(8) . .
C158 N25 Ni5 N7 -133(2) . .
C159 N25 Ni5 N7 32(3) . .
C158 N25 Ni5 N26 -179.9(10) . .
C159 N25 Ni5 N26 -14.5(8) . .
C158 N25 Ni5 N8 -98.4(10) . .
C159 N25 Ni5 N8 67.0(9) . .
C42 N7 Ni5 N30 166.3(8) . .
C41 N7 Ni5 N30 3.3(10) . .
C42 N7 Ni5 N29 -115.2(8) . .
C41 N7 Ni5 N29 81.9(9) . .
C42 N7 Ni5 N25 21(3) . .
C41 N7 Ni5 N25 -142(2) . .
C42 N7 Ni5 N26 66.6(8) . .
C41 N7 Ni5 N26 -96.3(9) . .
C42 N7 Ni5 N8 -14.9(8) . .
C41 N7 Ni5 N8 -177.8(9) . .
C162 N26 Ni5 N30 103.4(8) . .
C163 N26 Ni5 N30 -92.0(9) . .
C162 N26 Ni5 N29 46(6) . .
C163 N26 Ni5 N29 -149(5) . .
C162 N26 Ni5 N25 14.8(8) . .
C163 N26 Ni5 N25 179.3(9) . .
C162 N26 Ni5 N7 -157.9(8) . .
C163 N26 Ni5 N7 6.6(9) . .
C162 N26 Ni5 N8 -80.7(8) . .
C163 N26 Ni5 N8 83.8(9) . .
C45 N8 Ni5 N30 28(6) . .
C46 N8 Ni5 N30 -169(5) . .
C45 N8 Ni5 N29 102.2(9) . .
C46 N8 Ni5 N29 -95.4(10) . .
C45 N8 Ni5 N25 -160.7(10) . .
C46 N8 Ni5 N25 1.7(10) . .
C45 N8 Ni5 N7 13.6(9) . .
C46 N8 Ni5 N7 175.9(10) . .
C45 N8 Ni5 N26 -81.3(10) . .
C46 N8 Ni5 N26 81.0(10) . .

loop_
_platon_squeeze_void_nr
_platon_squeeze_void_average_x
_platon_squeeze_void_average_y
_platon_squeeze_void_average_z
_platon_squeeze_void_volume
_platon_squeeze_void_count_electrons
_platon_squeeze_void_content
1 0.251 0.252 0.250 2351 542 ' '
2 0.750 0.748 0.750 2349 535 ' '
